data_4309688
loop_
_publ_author_name
'Rohith P. John'
'Kyungjae Lee'
'Beom Jin Kim'
'Byoung Jin Suh'
'Hackjune Rhee'
'Myoung Soo Lah'

_publ_section_title
;
Modulation of the Ring Size and Nuclearity of Metallamacrocycles via the
Steric Effect of Ligands: Preparation and Characterization of 18-Membered
Hexanuclear, 24-Membered Octanuclear, and 30-Membered Decanuclear Manganese
Metalladiazamacrocycles with \a- and \b-Branched N-Acylsalicylhydrazides
;
_journal_name_full 'Inorganic Chemistry'
_journal_page_first 7109
_journal_page_last 7121
_journal_paper_doi 10.1021/ic050891h
_journal_volume 44
_journal_year 2005
_chemical_formula_sum 'C242 H387 Mn16 N32 O87.5 S32'
_chemical_formula_weight 7049.80
_chemical_name_systematic
;
 ?
;
_space_group_IT_number 2
_symmetry_cell_setting triclinic
_symmetry_space_group_name_Hall '-P 1'
_symmetry_space_group_name_H-M 'P -1'
_atom_sites_solution_hydrogens geom
_atom_sites_solution_primary direct
_atom_sites_solution_secondary difmap
_audit_creation_method SHELXL-97
_cell_angle_alpha 91.366(8)
_cell_angle_beta 100.792(9)
_cell_angle_gamma 110.964(8)
_cell_formula_units_Z 2
_cell_length_a 20.185(8)
_cell_length_b 23.590(10)
_cell_length_c 36.387(15)
_cell_measurement_reflns_used 7445
_cell_measurement_temperature 173(2)
_cell_measurement_theta_max 27.52
_cell_measurement_theta_min 2.26
_cell_volume 15815(11)
_computing_cell_refinement 'Bruker SAINT'
_computing_data_collection 'Bruker SMART'
_computing_data_reduction 'Bruker SAINT'
_computing_molecular_graphics ORTEP3
_computing_publication_material WinGX
_computing_structure_refinement 'Bruker SHELXTL'
_computing_structure_solution 'Bruker SHELXTL'
_diffrn_ambient_temperature 173(2)
_diffrn_measured_fraction_theta_full 0.887
_diffrn_measured_fraction_theta_max 0.887
_diffrn_measurement_device_type 'CCD area detector'
_diffrn_measurement_method 'omega scans'
_diffrn_radiation_monochromator graphite
_diffrn_radiation_source 'fine-focus sealed tube'
_diffrn_radiation_type MoK\a
_diffrn_radiation_wavelength 0.71073
_diffrn_reflns_av_R_equivalents 0.0830
_diffrn_reflns_av_sigmaI/netI 0.2445
_diffrn_reflns_limit_h_max 24
_diffrn_reflns_limit_h_min -26
_diffrn_reflns_limit_k_max 29
_diffrn_reflns_limit_k_min -30
_diffrn_reflns_limit_l_max 48
_diffrn_reflns_limit_l_min -42
_diffrn_reflns_number 97475
_diffrn_reflns_theta_full 28.54
_diffrn_reflns_theta_max 28.54
_diffrn_reflns_theta_min 1.13
_diffrn_standards_decay_% <2.0
_exptl_absorpt_coefficient_mu 0.909
_exptl_absorpt_correction_T_max 0.8910
_exptl_absorpt_correction_T_min 0.5053
_exptl_absorpt_correction_type multi-scan
_exptl_absorpt_process_details 'Bruker SADABS'
_exptl_crystal_colour 'Dark Brown'
_exptl_crystal_density_diffrn 1.480
_exptl_crystal_density_method 'not measured'
_exptl_crystal_description stick
_exptl_crystal_F_000 7350
_exptl_crystal_size_max 0.87
_exptl_crystal_size_mid 0.25
_exptl_crystal_size_min 0.13
_refine_diff_density_max 1.428
_refine_diff_density_min -1.302
_refine_diff_density_rms 0.132
_refine_ls_extinction_method none
_refine_ls_goodness_of_fit_ref 1.026
_refine_ls_hydrogen_treatment mixed
_refine_ls_matrix_type full
_refine_ls_number_parameters 3115
_refine_ls_number_reflns 71393
_refine_ls_number_restraints 0
_refine_ls_restrained_S_all 1.026
_refine_ls_R_factor_all 0.2377
_refine_ls_R_factor_gt 0.1193
_refine_ls_shift/su_max 0.001
_refine_ls_shift/su_mean 0.000
_refine_ls_structure_factor_coef Fsqd
_refine_ls_weighting_details 'calc w=1/[\s^2^(Fo^2^)+(0.0970P)^2^+61.1935P] where P=(Fo^2^+2Fc^2^)/3'
_refine_ls_weighting_scheme calc
_refine_ls_wR_factor_gt 0.2598
_refine_ls_wR_factor_ref 0.3060
_reflns_number_gt 29889
_reflns_number_total 71393
_reflns_threshold_expression >2sigma(I)
_cod_data_source_file ic050891hc1_5.cif
_cod_data_source_block complex4
_cod_depositor_comments
;
The following automatic conversions were performed:
'_symmetry_cell_setting' value 'Triclinic' changed to 'triclinic'
according to '/home/saulius/struct/CIF-dictionaries/cif_core.dic'
dictionary named 'cif_core.dic' version 2.4.1 from
2010-06-29.

'_exptl_absorpt_correction_type' value 'Multi-scan' changed
to 'multi-scan' according to
'/home/saulius/struct/CIF-dictionaries/cif_core.dic' dictionary named
'cif_core.dic' version 2.4.1 from 2010-06-29.

Automatic conversion script
Id: cif_fix_enum 1527 2010-12-29 10:47:43Z saulius 
;
_cod_original_formula_sum 'C242 H387 Mn16 N32 O87.50 S32'
_cod_database_code 4309688

loop_
_symmetry_equiv_pos_as_xyz
'x, y, z'
'-x, -y, -z'

loop_
_atom_site_label
_atom_site_type_symbol
_atom_site_fract_x
_atom_site_fract_y
_atom_site_fract_z
_atom_site_U_iso_or_equiv
_atom_site_adp_type
_atom_site_occupancy
_atom_site_symmetry_multiplicity
_atom_site_calc_flag
_atom_site_refinement_flags
_atom_site_disorder_assembly
_atom_site_disorder_group
Mn1A Mn 0.61043(7) 0.03596(6) 0.71086(4) 0.0188(3) Uani 1 1 d . . .
S1A S 0.53520(17) -0.10604(14) 0.66730(10) 0.0501(9) Uani 1 1 d . . .
O1A O 0.6063(3) 0.0670(3) 0.66345(17) 0.0239(15) Uani 1 1 d . . .
O2A O 0.3891(3) -0.0190(3) 0.67526(16) 0.0232(15) Uani 1 1 d . . .
O3A O 0.5974(3) 0.0005(3) 0.75725(18) 0.0268(16) Uani 1 1 d . . .
O4A O 0.6040(4) -0.0525(3) 0.6836(2) 0.0394(19) Uani 1 1 d . . .
N1A N 0.5072(4) 0.0126(3) 0.7047(2) 0.0180(17) Uani 1 1 d . . .
N2A N 0.4785(4) -0.0162(4) 0.7356(2) 0.0237(19) Uani 1 1 d . . .
C1A C 0.5488(5) 0.0617(4) 0.6373(3) 0.023(2) Uani 1 1 d . . .
C2A C 0.4773(5) 0.0353(4) 0.6414(3) 0.020(2) Uani 1 1 d . . .
C3A C 0.4217(5) 0.0351(5) 0.6122(2) 0.025(2) Uani 1 1 d . . .
H3A H 0.3730 0.0176 0.6154 0.030 Uiso 1 1 calc R . .
C4A C 0.4344(6) 0.0590(5) 0.5791(3) 0.030(2) Uani 1 1 d . . .
H4A H 0.3956 0.0583 0.5596 0.036 Uiso 1 1 calc R . .
C5A C 0.5062(6) 0.0844(5) 0.5752(3) 0.035(3) Uani 1 1 d . . .
H5A H 0.5166 0.1009 0.5524 0.043 Uiso 1 1 calc R . .
C6A C 0.5624(5) 0.0860(4) 0.6038(3) 0.024(2) Uani 1 1 d . . .
H6A H 0.6110 0.1039 0.6007 0.029 Uiso 1 1 calc R . .
C7A C 0.4555(5) 0.0077(4) 0.6758(2) 0.019(2) Uani 1 1 d . . .
C8A C 0.5311(5) -0.0206(4) 0.7608(2) 0.020(2) Uani 1 1 d . . .
C9A C 0.5129(6) -0.0506(5) 0.7956(3) 0.032(2) Uiso 1 1 d . . .
H9A H 0.4598 -0.0757 0.7898 0.038 Uiso 1 1 calc R . .
C10A C 0.5511(11) -0.0923(10) 0.8063(6) 0.124(7) Uiso 1 1 d . . .
H10A H 0.5966 -0.0790 0.7974 0.185 Uiso 1 1 calc R . .
H10B H 0.5205 -0.1337 0.7949 0.185 Uiso 1 1 calc R . .
H10C H 0.5615 -0.0920 0.8337 0.185 Uiso 1 1 calc R . .
C11A C 0.5257(12) -0.0078(11) 0.8261(6) 0.147(9) Uiso 1 1 d . . .
H11A H 0.5131 0.0266 0.8170 0.221 Uiso 1 1 calc R . .
H11B H 0.5771 0.0070 0.8386 0.221 Uiso 1 1 calc R . .
H11C H 0.4959 -0.0271 0.8441 0.221 Uiso 1 1 calc R . .
C12A C 0.5578(8) -0.1413(7) 0.6294(4) 0.065(4) Uiso 1 1 d . . .
C13A C 0.5315(9) -0.1623(8) 0.6984(5) 0.089(5) Uiso 1 1 d . . .
Mn2B Mn 0.35738(8) -0.05102(7) 0.72146(4) 0.0221(3) Uani 1 1 d . A .
S11B S 0.1783(3) -0.07673(19) 0.69410(15) 0.0307(11) Uani 0.70 1 d P A 1
S12B S 0.1808(7) -0.1143(10) 0.6919(4) 0.087(6) Uani 0.30 1 d P A 2
O1B O 0.3572(4) -0.1292(3) 0.7133(2) 0.0344(18) Uani 1 1 d . . .
O2B O 0.2714(3) -0.1293(3) 0.81124(16) 0.0217(14) Uani 1 1 d . A .
O3B O 0.3514(4) 0.0239(3) 0.73764(17) 0.0272(16) Uani 1 1 d . A .
O4B O 0.2469(4) -0.0822(4) 0.6863(2) 0.042(2) Uani 1 1 d . . .
N1B N 0.3236(4) -0.0720(4) 0.7680(2) 0.0207(17) Uani 1 1 d . . .
N2B N 0.3107(4) -0.0243(3) 0.7868(2) 0.0224(18) Uani 1 1 d . A .
C1B C 0.3377(5) -0.1763(5) 0.7319(3) 0.026(2) Uani 1 1 d . A .
C2B C 0.3101(5) -0.1765(4) 0.7653(3) 0.027(2) Uani 1 1 d . . .
C3B C 0.2924(8) -0.2292(6) 0.7827(3) 0.061(4) Uani 1 1 d . A .
H3B H 0.2731 -0.2305 0.8047 0.074 Uiso 1 1 calc R . .
C4B C 0.3017(11) -0.2800(7) 0.7694(4) 0.093(6) Uani 1 1 d . . .
H4B H 0.2899 -0.3155 0.7825 0.111 Uiso 1 1 calc R A .
C5B C 0.3280(10) -0.2798(6) 0.7373(4) 0.079(5) Uani 1 1 d . A .
H5B H 0.3324 -0.3156 0.7272 0.095 Uiso 1 1 calc R . .
C6B C 0.3473(7) -0.2284(5) 0.7202(3) 0.048(3) Uani 1 1 d . . .
H6B H 0.3687 -0.2277 0.6990 0.057 Uiso 1 1 calc R A .
C7B C 0.3012(5) -0.1234(4) 0.7822(2) 0.022(2) Uani 1 1 d . A .
C8B C 0.3264(5) 0.0231(4) 0.7681(3) 0.025(2) Uani 1 1 d . . .
C9B C 0.3153(6) 0.0784(5) 0.7822(3) 0.034(3) Uiso 1 1 d . A .
H9B H 0.2777 0.0654 0.7978 0.041 Uiso 1 1 calc R . .
C10B C 0.2884(11) 0.1061(10) 0.7499(6) 0.122(7) Uiso 1 1 d . . .
H10D H 0.2965 0.0897 0.7269 0.183 Uiso 1 1 calc R A .
H10E H 0.3143 0.1504 0.7536 0.183 Uiso 1 1 calc R . .
H10F H 0.2364 0.0968 0.7477 0.183 Uiso 1 1 calc R . .
C11B C 0.3863(11) 0.1194(10) 0.8071(6) 0.130(8) Uiso 1 1 d . . .
H11D H 0.4101 0.0944 0.8209 0.194 Uiso 1 1 calc R A .
H11E H 0.3769 0.1459 0.8249 0.194 Uiso 1 1 calc R . .
H11F H 0.4180 0.1446 0.7915 0.194 Uiso 1 1 calc R . .
C12B C 0.1417(9) -0.1364(8) 0.7226(5) 0.080(5) Uiso 1 1 d . . .
C13B C 0.1122(7) -0.1131(6) 0.6509(4) 0.054(3) Uiso 1 1 d . . .
Mn3C Mn 0.26371(8) -0.05771(7) 0.83760(4) 0.0207(3) Uani 1 1 d . . .
S1C S 0.14091(15) -0.12127(12) 0.88546(8) 0.0354(7) Uani 1 1 d . . .
O1C O 0.1729(3) -0.0654(3) 0.81008(17) 0.0252(15) Uani 1 1 d . A .
O2C O 0.2299(3) 0.0805(3) 0.89400(17) 0.0247(15) Uani 1 1 d . A .
O3C O 0.3542(3) -0.0408(3) 0.87267(17) 0.0259(16) Uani 1 1 d . A .
O4C O 0.2109(4) -0.1210(3) 0.87680(19) 0.0329(17) Uani 1 1 d . A .
N1C N 0.2663(4) 0.0116(4) 0.86847(19) 0.0201(17) Uani 1 1 d . A .
N2C N 0.3245(4) 0.0313(4) 0.9007(2) 0.0241(18) Uani 1 1 d . . .
C1C C 0.1346(5) -0.0305(4) 0.8116(2) 0.021(2) Uani 1 1 d . . .
C2C C 0.1551(5) 0.0210(4) 0.8386(2) 0.023(2) Uani 1 1 d . A .
C3C C 0.1094(6) 0.0539(5) 0.8374(3) 0.036(3) Uani 1 1 d . . .
H3C H 0.1224 0.0875 0.8557 0.043 Uiso 1 1 calc R A .
C4C C 0.0477(6) 0.0397(5) 0.8113(3) 0.039(3) Uani 1 1 d . A .
H4C H 0.0185 0.0637 0.8106 0.046 Uiso 1 1 calc R . .
C5C C 0.0278(6) -0.0105(6) 0.7855(3) 0.040(3) Uani 1 1 d . . .
H5C H -0.0158 -0.0212 0.7669 0.049 Uiso 1 1 calc R A .
C6C C 0.0692(6) -0.0447(5) 0.7862(3) 0.036(3) Uani 1 1 d . A .
H6C H 0.0530 -0.0797 0.7686 0.043 Uiso 1 1 calc R . .
C7C C 0.2195(5) 0.0380(4) 0.8689(3) 0.023(2) Uani 1 1 d . . .
C8C C 0.3659(5) 0.0008(4) 0.8998(2) 0.022(2) Uani 1 1 d . A .
C9C C 0.4281(5) 0.0115(5) 0.9330(3) 0.025(2) Uiso 1 1 d . . .
H9C H 0.4431 0.0541 0.9449 0.029 Uiso 1 1 calc R A .
C10C C 0.4002(6) -0.0322(5) 0.9615(3) 0.043(3) Uiso 1 1 d . A .
H10G H 0.3587 -0.0258 0.9685 0.064 Uiso 1 1 calc R . .
H10H H 0.4389 -0.0247 0.9839 0.064 Uiso 1 1 calc R . .
H10I H 0.3852 -0.0743 0.9504 0.064 Uiso 1 1 calc R . .
C11C C 0.4924(6) 0.0045(5) 0.9221(3) 0.040(3) Uiso 1 1 d . A .
H11G H 0.4776 -0.0352 0.9077 0.059 Uiso 1 1 calc R . .
H11H H 0.5287 0.0072 0.9448 0.059 Uiso 1 1 calc R . .
H11I H 0.5132 0.0370 0.9067 0.059 Uiso 1 1 calc R . .
C12C C 0.1651(6) -0.0810(6) 0.9308(3) 0.044(3) Uiso 1 1 d . A .
C13C C 0.0973(7) -0.1954(6) 0.8989(4) 0.054(3) Uiso 1 1 d . A .
Mn4D Mn 0.31253(8) 0.10635(7) 0.93629(4) 0.0218(3) Uani 1 1 d . A .
S1D S 0.26545(16) 0.22655(14) 0.93386(8) 0.0388(7) Uani 1 1 d . A .
O1D O 0.2657(3) 0.0535(3) 0.96837(17) 0.0279(16) Uani 1 1 d . . .
O2D O 0.4731(3) 0.1597(3) 1.03393(16) 0.0233(15) Uani 1 1 d . A .
O3D O 0.3744(3) 0.1648(3) 0.91005(17) 0.0229(15) Uani 1 1 d . . .
O4D O 0.2679(4) 0.1727(3) 0.95469(19) 0.0359(18) Uani 1 1 d . . .
N1D N 0.3985(4) 0.1396(3) 0.97598(19) 0.0172(16) Uani 1 1 d . . .
N2D N 0.4551(4) 0.1881(3) 0.9657(2) 0.0234(18) Uani 1 1 d . A .
C1D C 0.2884(5) 0.0485(4) 1.0041(3) 0.028(2) Uani 1 1 d . A .
C2D C 0.3566(5) 0.0813(4) 1.0256(3) 0.021(2) Uani 1 1 d . . .
C3D C 0.3741(6) 0.0711(5) 1.0630(3) 0.038(3) Uani 1 1 d . A .
H3D H 0.4216 0.0927 1.0773 0.046 Uiso 1 1 calc R . .
C4D C 0.3235(7) 0.0301(6) 1.0794(3) 0.055(4) Uani 1 1 d . . .
H4D H 0.3358 0.0231 1.1050 0.067 Uiso 1 1 calc R A .
C5D C 0.2550(6) -0.0008(5) 1.0585(3) 0.039(3) Uani 1 1 d . A .
H5D H 0.2192 -0.0280 1.0700 0.047 Uiso 1 1 calc R . .
C6D C 0.2372(6) 0.0070(5) 1.0213(3) 0.031(2) Uani 1 1 d . . .
H6D H 0.1899 -0.0157 1.0071 0.037 Uiso 1 1 calc R A .
C7D C 0.4124(5) 0.1288(4) 1.0115(2) 0.020(2) Uani 1 1 d . A .
C8D C 0.4386(5) 0.1953(4) 0.9311(2) 0.023(2) Uani 1 1 d . A .
C9D C 0.4943(5) 0.2396(5) 0.9126(3) 0.029(2) Uiso 1 1 d . . .
H9D H 0.5288 0.2725 0.9323 0.035 Uiso 1 1 calc R A .
C10D C 0.4598(6) 0.2692(5) 0.8819(3) 0.038(3) Uiso 1 1 d . A .
H10J H 0.4295 0.2382 0.8611 0.056 Uiso 1 1 calc R . .
H10K H 0.4980 0.3008 0.8727 0.056 Uiso 1 1 calc R . .
H10L H 0.4298 0.2876 0.8921 0.056 Uiso 1 1 calc R . .
C11D C 0.5368(7) 0.2050(6) 0.8980(4) 0.056(4) Uiso 1 1 d . A .
H11J H 0.5571 0.1862 0.9186 0.084 Uiso 1 1 calc R . .
H11K H 0.5763 0.2335 0.8879 0.084 Uiso 1 1 calc R . .
H11L H 0.5043 0.1733 0.8781 0.084 Uiso 1 1 calc R . .
C12D C 0.3328(7) 0.2919(6) 0.9625(4) 0.056(4) Uiso 1 1 d . . .
C13D C 0.1862(8) 0.2390(7) 0.9419(4) 0.062(4) Uiso 1 1 d . . .
Mn5E Mn 0.54119(7) 0.23153(6) 1.01679(4) 0.0208(3) Uani 1 1 d . . .
S1E S 0.63161(18) 0.19407(13) 1.08970(8) 0.0421(7) Uani 1 1 d . . .
O1E O 0.4960(3) 0.2824(3) 1.03016(19) 0.0295(16) Uani 1 1 d . A .
O2E O 0.6846(3) 0.3967(3) 0.99530(17) 0.0235(15) Uani 1 1 d . A .
O3E O 0.5997(3) 0.1903(3) 1.00179(19) 0.0282(16) Uani 1 1 d . A .
O4E O 0.6112(4) 0.2465(3) 1.07521(18) 0.0301(16) Uani 1 1 d . A .
N1E N 0.6148(4) 0.2987(3) 1.0008(2) 0.0196(17) Uani 1 1 d . A .
N2E N 0.6684(4) 0.2830(3) 0.9876(2) 0.0205(17) Uani 1 1 d . . .
C1E C 0.5160(5) 0.3423(4) 1.0299(3) 0.026(2) Uani 1 1 d . . .
C2E C 0.5776(5) 0.3799(4) 1.0184(2) 0.019(2) Uani 1 1 d . A .
C3E C 0.5940(6) 0.4422(5) 1.0209(3) 0.033(3) Uani 1 1 d . . .
H3E H 0.6371 0.4677 1.0138 0.039 Uiso 1 1 calc R A .
C4E C 0.5508(6) 0.4686(5) 1.0332(3) 0.036(3) Uani 1 1 d . A .
H4E H 0.5629 0.5115 1.0337 0.044 Uiso 1 1 calc R . .
C5E C 0.4896(6) 0.4324(5) 1.0448(3) 0.038(3) Uani 1 1 d . . .
H5E H 0.4597 0.4500 1.0541 0.046 Uiso 1 1 calc R A .
C6E C 0.4722(5) 0.3695(5) 1.0427(3) 0.033(3) Uani 1 1 d . A .
H6E H 0.4293 0.3444 1.0502 0.039 Uiso 1 1 calc R . .
C7E C 0.6287(5) 0.3572(4) 1.0043(2) 0.020(2) Uani 1 1 d . . .
C8E C 0.6555(5) 0.2257(4) 0.9896(2) 0.024(2) Uani 1 1 d . A .
C9E C 0.7077(5) 0.1981(5) 0.9798(3) 0.030(2) Uiso 1 1 d . . .
H9E H 0.7372 0.2245 0.9630 0.036 Uiso 1 1 calc R A .
C10E C 0.7578(6) 0.1964(6) 1.0164(3) 0.044(3) Uiso 1 1 d . A .
H10M H 0.7808 0.2374 1.0297 0.065 Uiso 1 1 calc R . .
H10N H 0.7952 0.1822 1.0108 0.065 Uiso 1 1 calc R . .
H10O H 0.7294 0.1685 1.0321 0.065 Uiso 1 1 calc R . .
C11E C 0.6686(6) 0.1344(5) 0.9602(3) 0.036(3) Uiso 1 1 d . A .
H11M H 0.6366 0.1094 0.9756 0.054 Uiso 1 1 calc R . .
H11N H 0.7041 0.1165 0.9566 0.054 Uiso 1 1 calc R . .
H11O H 0.6397 0.1361 0.9357 0.054 Uiso 1 1 calc R . .
C12E C 0.7234(7) 0.2268(6) 1.1156(3) 0.048(3) Uiso 1 1 d . A .
C13E C 0.5865(8) 0.1717(7) 1.1279(4) 0.061(4) Uiso 1 1 d . A .
Mn6F Mn 0.75571(8) 0.37148(7) 0.97796(4) 0.0227(3) Uani 1 1 d . A .
S1F S 0.89633(17) 0.49494(15) 0.98876(9) 0.0543(9) Uani 1 1 d . A .
O1F O 0.8097(4) 0.3730(3) 1.02648(18) 0.0297(17) Uani 1 1 d . . .
O2F O 0.9193(4) 0.3232(3) 0.94963(17) 0.0277(16) Uani 1 1 d . A .
O3F O 0.7150(3) 0.3704(3) 0.92590(17) 0.0273(16) Uani 1 1 d . . .
O4F O 0.8156(4) 0.4701(3) 0.9777(2) 0.0408(19) Uani 1 1 d . . .
N1F N 0.8233(4) 0.3483(4) 0.9555(2) 0.0248(19) Uani 1 1 d . . .
N2F N 0.8121(4) 0.3503(4) 0.9155(2) 0.0222(18) Uani 1 1 d . A .
C1F C 0.8663(5) 0.3564(4) 1.0367(3) 0.026(2) Uani 1 1 d . A .
C2F C 0.9013(5) 0.3378(4) 1.0112(3) 0.023(2) Uani 1 1 d . . .
C3F C 0.9593(5) 0.3204(4) 1.0250(3) 0.028(2) Uani 1 1 d . A .
H3F H 0.9825 0.3078 1.0078 0.034 Uiso 1 1 calc R . .
C4F C 0.9843(5) 0.3207(5) 1.0630(3) 0.028(2) Uani 1 1 d . . .
H4F H 1.0231 0.3075 1.0719 0.034 Uiso 1 1 calc R A .
C5F C 0.9511(5) 0.3409(5) 1.0879(3) 0.029(2) Uani 1 1 d . A .
H5F H 0.9692 0.3435 1.1141 0.035 Uiso 1 1 calc R . .
C6F C 0.8933(5) 0.3571(4) 1.0754(3) 0.026(2) Uani 1 1 d . . .
H6F H 0.8707 0.3692 1.0931 0.032 Uiso 1 1 calc R A .
C7F C 0.8802(5) 0.3356(4) 0.9702(2) 0.020(2) Uiso 1 1 d . A .
C8F C 0.7550(5) 0.3632(4) 0.9036(3) 0.023(2) Uani 1 1 d . A .
C9F C 0.7362(5) 0.3739(5) 0.8631(3) 0.027(2) Uiso 1 1 d . . .
H9F H 0.7610 0.3547 0.8482 0.032 Uiso 1 1 calc R A .
C10F C 0.7644(6) 0.4410(5) 0.8597(3) 0.039(3) Uiso 1 1 d . A .
H10P H 0.7470 0.4616 0.8773 0.058 Uiso 1 1 calc R . .
H10Q H 0.7471 0.4486 0.8339 0.058 Uiso 1 1 calc R . .
H10R H 0.8176 0.4569 0.8655 0.058 Uiso 1 1 calc R . .
C11F C 0.6544(6) 0.3450(5) 0.8472(3) 0.040(3) Uiso 1 1 d . A .
H11P H 0.6290 0.3622 0.8620 0.061 Uiso 1 1 calc R . .
H11Q H 0.6380 0.3008 0.8486 0.061 Uiso 1 1 calc R . .
H11R H 0.6439 0.3534 0.8210 0.061 Uiso 1 1 calc R . .
C12F C 0.9270(7) 0.5196(6) 0.9469(4) 0.055(4) Uiso 1 1 d . . .
C13F C 0.9150(9) 0.5679(8) 1.0137(5) 0.080(5) Uiso 1 1 d . . .
Mn7G Mn 0.89408(8) 0.31768(7) 0.89474(4) 0.0232(3) Uani 1 1 d . . .
S1G S 1.03337(16) 0.26846(14) 0.87747(8) 0.0383(7) Uani 1 1 d . . .
O1G O 0.9565(4) 0.3949(3) 0.88958(17) 0.0295(17) Uani 1 1 d . A .
O2G O 0.8441(3) 0.3206(3) 0.77949(16) 0.0204(14) Uani 1 1 d . A .
O3G O 0.8271(4) 0.2359(3) 0.89020(17) 0.0285(16) Uani 1 1 d . A .
O4G O 0.9834(5) 0.2825(4) 0.8983(2) 0.057(3) Uani 1 1 d . A .
N1G N 0.8596(4) 0.3038(3) 0.8407(2) 0.0207(17) Uani 1 1 d . A .
N2G N 0.8128(4) 0.2437(3) 0.8278(2) 0.0231(18) Uani 1 1 d . . .
C1G C 0.9539(5) 0.4280(5) 0.8616(3) 0.026(2) Uani 1 1 d . . .
C2G C 0.9139(5) 0.4051(4) 0.8244(2) 0.0163(19) Uani 1 1 d . A .
C3G C 0.9125(5) 0.4435(4) 0.7971(3) 0.020(2) Uani 1 1 d . . .
H3G H 0.8840 0.4273 0.7727 0.024 Uiso 1 1 calc R A .
C4G C 0.9512(5) 0.5050(4) 0.8041(3) 0.030(2) Uani 1 1 d . A .
H4G H 0.9492 0.5314 0.7850 0.036 Uiso 1 1 calc R . .
C5G C 0.9931(6) 0.5278(5) 0.8397(3) 0.035(3) Uani 1 1 d . . .
H5G H 1.0214 0.5702 0.8447 0.041 Uiso 1 1 calc R A .
C6G C 0.9945(5) 0.4906(5) 0.8675(3) 0.032(3) Uani 1 1 d . A .
H6G H 1.0239 0.5077 0.8917 0.039 Uiso 1 1 calc R . .
C7G C 0.8712(5) 0.3404(4) 0.8141(2) 0.0145(18) Uani 1 1 d . . .
C8G C 0.7986(5) 0.2126(4) 0.8559(3) 0.025(2) Uani 1 1 d . A .
C9G C 0.7405(6) 0.1510(6) 0.8485(3) 0.046(3) Uiso 1 1 d . . .
H9G H 0.7323 0.1353 0.8216 0.055 Uiso 1 1 calc R A .
C10G C 0.7622(8) 0.1066(7) 0.8744(4) 0.073(4) Uiso 1 1 d . A .
H10S H 0.8112 0.1092 0.8730 0.109 Uiso 1 1 calc R . .
H10T H 0.7278 0.0648 0.8663 0.109 Uiso 1 1 calc R . .
H10U H 0.7614 0.1177 0.9004 0.109 Uiso 1 1 calc R . .
C11G C 0.6720(8) 0.1571(8) 0.8560(5) 0.084(5) Uiso 1 1 d . A .
H11S H 0.6803 0.1732 0.8822 0.127 Uiso 1 1 calc R . .
H11T H 0.6326 0.1170 0.8513 0.127 Uiso 1 1 calc R . .
H11U H 0.6588 0.1851 0.8393 0.127 Uiso 1 1 calc R . .
C12G C 1.0312(7) 0.3057(6) 0.8355(3) 0.049(3) Uiso 1 1 d . A .
C13G C 0.9859(8) 0.1929(7) 0.8556(4) 0.063(4) Uiso 1 1 d . A .
Mn8H Mn 0.79641(7) 0.23191(6) 0.76443(4) 0.0191(3) Uani 1 1 d . A .
S1H S 0.80324(17) 0.31147(13) 0.68852(8) 0.0368(7) Uani 1 1 d . A .
O1H O 0.8819(3) 0.2162(3) 0.76960(18) 0.0259(15) Uani 1 1 d . . .
O2H O 0.7141(3) 0.0525(3) 0.71959(17) 0.0220(14) Uani 1 1 d . . .
O3H O 0.6988(3) 0.2315(3) 0.75770(19) 0.0282(16) Uani 1 1 d . . .
O4H O 0.8083(4) 0.2555(3) 0.70566(18) 0.0303(16) Uani 1 1 d . . .
N1H N 0.7404(4) 0.1473(3) 0.74641(19) 0.0160(16) Uani 1 1 d . . .
N2H N 0.6653(4) 0.1309(3) 0.7413(2) 0.0191(17) Uani 1 1 d . A .
C1H C 0.8932(4) 0.1697(4) 0.7551(2) 0.0165(19) Uani 1 1 d . A .
C2H C 0.8375(5) 0.1147(4) 0.7376(3) 0.021(2) Uani 1 1 d . . .
C3H C 0.8556(5) 0.0684(4) 0.7227(3) 0.026(2) Uani 1 1 d . A .
H3H H 0.8181 0.0319 0.7106 0.031 Uiso 1 1 calc R . .
C4H C 0.9264(5) 0.0748(5) 0.7253(3) 0.031(2) Uani 1 1 d . . .
H4H H 0.9382 0.0430 0.7152 0.037 Uiso 1 1 calc R A .
C5H C 0.9810(5) 0.1286(5) 0.7430(3) 0.024(2) Uani 1 1 d . A .
H5H H 1.0305 0.1333 0.7455 0.029 Uiso 1 1 calc R . .
C6H C 0.9641(5) 0.1738(4) 0.7565(2) 0.022(2) Uani 1 1 d . . .
H6H H 1.0025 0.2105 0.7676 0.027 Uiso 1 1 calc R A .
C7H C 0.7612(5) 0.1043(4) 0.7345(2) 0.019(2) Uani 1 1 d . A .
C8H C 0.6495(5) 0.1783(4) 0.7481(3) 0.023(2) Uani 1 1 d . A .
C9H C 0.5711(5) 0.1702(5) 0.7440(3) 0.026(2) Uiso 1 1 d . . .
H9H H 0.5428 0.1265 0.7466 0.032 Uiso 1 1 calc R A .
C10H C 0.5595(6) 0.2101(6) 0.7738(3) 0.045(3) Uiso 1 1 d . A .
H10V H 0.5780 0.2007 0.7989 0.068 Uiso 1 1 calc R . .
H10W H 0.5076 0.2021 0.7707 0.068 Uiso 1 1 calc R . .
H10$ H 0.5855 0.2531 0.7710 0.068 Uiso 1 1 calc R . .
C11H C 0.5443(6) 0.1844(5) 0.7056(3) 0.039(3) Uiso 1 1 d . A .
H11V H 0.5692 0.2278 0.7033 0.058 Uiso 1 1 calc R . .
H11W H 0.4919 0.1750 0.7016 0.058 Uiso 1 1 calc R . .
H11$ H 0.5541 0.1598 0.6868 0.058 Uiso 1 1 calc R . .
C12H C 0.7112(7) 0.2894(6) 0.6641(4) 0.053(3) Uiso 1 1 d . . .
C13H C 0.8444(7) 0.3135(6) 0.6486(4) 0.051(3) Uiso 1 1 d . . .
Mn1L Mn 0.80946(7) 0.73402(6) 0.26782(4) 0.0167(3) Uani 1 1 d . . .
S1L S 0.80457(15) 0.76826(12) 0.17291(7) 0.0327(6) Uani 1 1 d . . .
O1L O 0.8939(3) 0.7170(3) 0.27547(17) 0.0230(15) Uani 1 1 d . . .
O2L O 0.7275(3) 0.5587(3) 0.21639(17) 0.0202(14) Uani 1 1 d . . .
O3L O 0.7122(3) 0.7345(3) 0.25961(17) 0.0203(14) Uani 1 1 d . . .
O4L O 0.8383(4) 0.7626(3) 0.21213(18) 0.0372(19) Uani 1 1 d . . .
N1L N 0.7530(4) 0.6505(3) 0.2473(2) 0.0160(16) Uani 1 1 d . . .
N2L N 0.6766(4) 0.6338(3) 0.24133(19) 0.0168(16) Uani 1 1 d . . .
C1L C 0.9056(4) 0.6716(4) 0.2590(2) 0.0165(19) Uani 1 1 d . . .
C2L C 0.8509(5) 0.6198(4) 0.2385(2) 0.018(2) Uani 1 1 d . . .
C3L C 0.8691(5) 0.5749(4) 0.2221(3) 0.028(2) Uani 1 1 d . . .
H3L H 0.8316 0.5405 0.2075 0.033 Uiso 1 1 calc R . .
C4L C 0.9395(5) 0.5791(5) 0.2266(3) 0.033(3) Uani 1 1 d . . .
H4L H 0.9509 0.5480 0.2152 0.039 Uiso 1 1 calc R . .
C5L C 0.9941(5) 0.6292(5) 0.2479(3) 0.030(2) Uani 1 1 d . . .
H5L H 1.0433 0.6327 0.2512 0.036 Uiso 1 1 calc R . .
C6L C 0.9770(5) 0.6745(4) 0.2644(2) 0.024(2) Uani 1 1 d . . .
H6L H 1.0146 0.7080 0.2797 0.028 Uiso 1 1 calc R . .
C7L C 0.7730(5) 0.6091(4) 0.2331(2) 0.0165(19) Uiso 1 1 d . . .
C8L C 0.6622(5) 0.6807(4) 0.2497(2) 0.0158(19) Uiso 1 1 d . . .
C9L C 0.5837(5) 0.6734(4) 0.2460(2) 0.023(2) Uiso 1 1 d . . .
H9L H 0.5549 0.6301 0.2492 0.027 Uiso 1 1 calc R . .
C10L C 0.5550(6) 0.6876(5) 0.2068(3) 0.037(3) Uiso 1 1 d . . .
H10$ H 0.5814 0.7304 0.2037 0.055 Uiso 1 1 calc R . .
H10 H 0.5031 0.6801 0.2037 0.055 Uiso 1 1 calc R . .
H10L H 0.5619 0.6613 0.1878 0.055 Uiso 1 1 calc R . .
C11L C 0.5745(6) 0.7149(5) 0.2760(3) 0.031(2) Uiso 1 1 d . . .
H11$ H 0.5919 0.7047 0.3010 0.046 Uiso 1 1 calc R . .
H11 H 0.5232 0.7090 0.2728 0.046 Uiso 1 1 calc R . .
H11L H 0.6028 0.7575 0.2733 0.046 Uiso 1 1 calc R . .
C12L C 0.7482(7) 0.8111(6) 0.1763(4) 0.057(4) Uiso 1 1 d . . .
C13L C 0.7332(7) 0.6957(6) 0.1570(3) 0.047(3) Uiso 1 1 d . . .
Mn2M Mn 0.62305(7) 0.53848(6) 0.20873(4) 0.0179(3) Uani 1 1 d . B .
S11M S 0.5676(3) 0.4154(2) 0.14737(14) 0.0425(11) Uani 0.65 1 d P B 1
S12M S 0.5703(5) 0.3873(4) 0.1725(3) 0.050(2) Uani 0.35 1 d P B 2
O1M O 0.6171(3) 0.5683(3) 0.16208(16) 0.0223(15) Uani 1 1 d . . .
O2M O 0.4018(3) 0.4864(3) 0.17499(16) 0.0218(15) Uani 1 1 d . B .
O3M O 0.6120(3) 0.5006(3) 0.25426(17) 0.0234(15) Uani 1 1 d . B .
O4M O 0.6158(4) 0.4480(3) 0.1826(2) 0.043(2) Uani 1 1 d . . .
N1M N 0.5189(4) 0.5140(3) 0.2038(2) 0.0194(17) Uani 1 1 d . . .
N2M N 0.4920(4) 0.4803(3) 0.2331(2) 0.0209(17) Uani 1 1 d . B .
C1M C 0.5597(5) 0.5662(4) 0.1363(3) 0.021(2) Uani 1 1 d . B .
C2M C 0.4881(5) 0.5433(4) 0.1418(2) 0.018(2) Uani 1 1 d . . .
C3M C 0.4326(5) 0.5468(4) 0.1137(3) 0.028(2) Uani 1 1 d . B .
H3M H 0.3844 0.5320 0.1177 0.034 Uiso 1 1 calc R . .
C4M C 0.4450(6) 0.5709(5) 0.0806(3) 0.030(2) Uani 1 1 d . . .
H4M H 0.4068 0.5741 0.0621 0.036 Uiso 1 1 calc R B .
C5M C 0.5146(5) 0.5901(4) 0.0752(3) 0.027(2) Uani 1 1 d . B .
H5M H 0.5240 0.6052 0.0520 0.032 Uiso 1 1 calc R . .
C6M C 0.5712(5) 0.5886(4) 0.1018(2) 0.024(2) Uani 1 1 d . . .
H6M H 0.6187 0.6029 0.0969 0.028 Uiso 1 1 calc R B .
C7M C 0.4680(5) 0.5137(4) 0.1749(3) 0.019(2) Uani 1 1 d . B .
C8M C 0.5452(5) 0.4750(4) 0.2564(3) 0.024(2) Uani 1 1 d . . .
C9M C 0.5272(6) 0.4352(5) 0.2878(3) 0.029(2) Uiso 1 1 d . B .
H9M H 0.4755 0.4263 0.2892 0.035 Uiso 1 1 calc R . .
C10M C 0.5747(7) 0.4642(6) 0.3255(3) 0.052(3) Uiso 1 1 d . . .
H10$ H 0.6256 0.4741 0.3244 0.079 Uiso 1 1 calc R B .
H10 H 0.5620 0.4358 0.3446 0.079 Uiso 1 1 calc R . .
H10L H 0.5673 0.5017 0.3322 0.079 Uiso 1 1 calc R . .
C11M C 0.5362(7) 0.3753(6) 0.2791(4) 0.052(3) Uiso 1 1 d . . .
H11$ H 0.5056 0.3558 0.2546 0.078 Uiso 1 1 calc R B .
H11 H 0.5219 0.3482 0.2986 0.078 Uiso 1 1 calc R . .
H11L H 0.5871 0.3833 0.2785 0.078 Uiso 1 1 calc R . .
C12M C 0.6004(8) 0.3590(7) 0.1341(4) 0.064(4) Uiso 1 1 d . . .
C13M C 0.4831(9) 0.3716(8) 0.1514(5) 0.083(5) Uiso 1 1 d . . .
Mn3N Mn 0.36794(7) 0.44734(7) 0.21806(4) 0.0213(3) Uani 1 1 d . . .
S11N S 0.1959(2) 0.37080(19) 0.18346(11) 0.0326(9) Uani 0.70 1 d P B 1
S12N S 0.1922(6) 0.4218(6) 0.1893(3) 0.052(3) Uani 0.30 1 d P B 2
O1N O 0.3630(4) 0.3703(3) 0.20303(18) 0.0304(17) Uani 1 1 d . B .
O2N O 0.2866(3) 0.3540(3) 0.30497(17) 0.0223(15) Uani 1 1 d . B .
O3N O 0.3651(4) 0.5199(3) 0.23968(18) 0.0278(16) Uani 1 1 d . B .
O4N O 0.2582(4) 0.4266(4) 0.1833(2) 0.048(2) Uani 1 1 d . B .
N1N N 0.3338(4) 0.4190(3) 0.2632(2) 0.0182(17) Uani 1 1 d . B .
N2N N 0.3193(4) 0.4626(3) 0.2850(2) 0.0194(17) Uani 1 1 d . . .
C1N C 0.3486(5) 0.3218(5) 0.2205(3) 0.028(2) Uani 1 1 d . . .
C2N C 0.3257(5) 0.3159(5) 0.2555(3) 0.025(2) Uani 1 1 d . B .
C3N C 0.3113(5) 0.2604(5) 0.2711(3) 0.031(2) Uani 1 1 d . . .
H3N H 0.2957 0.2563 0.2943 0.037 Uiso 1 1 calc R B .
C4N C 0.3192(7) 0.2116(5) 0.2538(3) 0.047(3) Uani 1 1 d . B .
H4N H 0.3105 0.1746 0.2652 0.057 Uiso 1 1 calc R . .
C5N C 0.3402(7) 0.2170(6) 0.2190(4) 0.056(4) Uani 1 1 d . . .
H5N H 0.3435 0.1829 0.2062 0.067 Uiso 1 1 calc R B .
C6N C 0.3556(6) 0.2702(5) 0.2039(3) 0.039(3) Uani 1 1 d . B .
H6N H 0.3721 0.2733 0.1810 0.047 Uiso 1 1 calc R . .
C7N C 0.3151(4) 0.3647(4) 0.2753(2) 0.0166(19) Uani 1 1 d . . .
C8N C 0.3378(5) 0.5135(4) 0.2698(2) 0.019(2) Uani 1 1 d . B .
C9N C 0.3276(5) 0.5677(5) 0.2861(3) 0.028(2) Uiso 1 1 d . . .
H9N H 0.3179 0.5600 0.3119 0.034 Uiso 1 1 calc R B .
C10N C 0.2622(8) 0.5731(7) 0.2620(4) 0.077(5) Uiso 1 1 d . B .
H10$ H 0.2705 0.5801 0.2366 0.116 Uiso 1 1 calc R . .
H10 H 0.2529 0.6074 0.2726 0.116 Uiso 1 1 calc R . .
H10L H 0.2203 0.5354 0.2611 0.116 Uiso 1 1 calc R . .
C11N C 0.3946(8) 0.6235(7) 0.2895(4) 0.074(4) Uiso 1 1 d . B .
H11$ H 0.4358 0.6166 0.3049 0.111 Uiso 1 1 calc R . .
H11 H 0.3877 0.6582 0.3014 0.111 Uiso 1 1 calc R . .
H11L H 0.4042 0.6324 0.2644 0.111 Uiso 1 1 calc R . .
C12N C 0.1468(9) 0.3785(8) 0.2154(4) 0.077(5) Uiso 1 1 d . . .
C131 C 0.1300(12) 0.3562(11) 0.1418(6) 0.066(6) Uiso 0.65 1 d P . .
C132 C 0.1276(14) 0.3931(12) 0.1444(7) 0.019(6) Uiso 0.35 1 d P B .
Mn4O Mn 0.26897(8) 0.41749(7) 0.33301(4) 0.0217(3) Uani 1 1 d . B .
S1O S 0.16606(16) 0.32546(13) 0.39261(8) 0.0377(7) Uani 1 1 d . B .
O1O O 0.1753(3) 0.4016(3) 0.30614(18) 0.0300(16) Uani 1 1 d . . .
O2O O 0.2336(4) 0.5655(3) 0.37671(17) 0.0272(16) Uani 1 1 d . B .
O3O O 0.3600(3) 0.4410(3) 0.36742(16) 0.0237(15) Uani 1 1 d . . .
O4O O 0.2243(4) 0.3452(3) 0.3695(2) 0.0398(19) Uani 1 1 d . . .
N1O N 0.2660(4) 0.4860(4) 0.3619(2) 0.0223(18) Uani 1 1 d . . .
N2O N 0.3266(4) 0.5152(4) 0.3906(2) 0.0243(18) Uani 1 1 d . B .
C1O C 0.1323(5) 0.4339(5) 0.3073(3) 0.026(2) Uani 1 1 d . B .
C2O C 0.1515(5) 0.4874(5) 0.3301(3) 0.028(2) Uani 1 1 d . . .
C3O C 0.1024(6) 0.5179(6) 0.3269(3) 0.041(3) Uani 1 1 d . B .
H3O H 0.1158 0.5556 0.3416 0.049 Uiso 1 1 calc R . .
C4O C 0.0364(6) 0.4949(6) 0.3033(4) 0.052(3) Uani 1 1 d . . .
H4O H 0.0046 0.5166 0.3009 0.062 Uiso 1 1 calc R B .
C5O C 0.0168(7) 0.4399(6) 0.2832(3) 0.049(3) Uani 1 1 d . B .
H5O H -0.0304 0.4226 0.2677 0.058 Uiso 1 1 calc R . .
C6O C 0.0621(5) 0.4088(5) 0.2845(3) 0.032(2) Uani 1 1 d . . .
H6O H 0.0466 0.3704 0.2701 0.039 Uiso 1 1 calc R B .
C7O C 0.2202(5) 0.5151(5) 0.3573(2) 0.024(2) Uani 1 1 d . B .
C8O C 0.3713(5) 0.4870(4) 0.3911(3) 0.025(2) Uani 1 1 d . B .
C9O C 0.4412(6) 0.5085(6) 0.4214(3) 0.041(3) Uiso 1 1 d . . .
H9O H 0.4506 0.5507 0.4320 0.049 Uiso 1 1 calc R B .
C10O C 0.5054(8) 0.5095(7) 0.4046(4) 0.074(4) Uiso 1 1 d . B .
H10$ H 0.4972 0.4682 0.3944 0.111 Uiso 1 1 calc R . .
H10 H 0.5499 0.5245 0.4242 0.111 Uiso 1 1 calc R . .
H10L H 0.5105 0.5366 0.3844 0.111 Uiso 1 1 calc R . .
C11O C 0.4281(9) 0.4656(7) 0.4528(4) 0.080(5) Uiso 1 1 d . B .
H11$ H 0.3863 0.4665 0.4624 0.120 Uiso 1 1 calc R . .
H11 H 0.4713 0.4790 0.4732 0.120 Uiso 1 1 calc R . .
H11L H 0.4185 0.4239 0.4426 0.120 Uiso 1 1 calc R . .
C12O C 0.1617(7) 0.3936(6) 0.4132(3) 0.048(3) Uiso 1 1 d . . .
C13O C 0.0790(6) 0.3016(6) 0.3605(3) 0.044(3) Uiso 1 1 d . . .
Mn5P Mn 0.31426(8) 0.59318(7) 0.42126(4) 0.0249(3) Uani 1 1 d . . .
S11P S 0.2961(3) 0.70722(19) 0.46577(12) 0.0435(11) Uani 0.70 1 d P B 1
S12P S 0.2465(5) 0.7102(4) 0.4446(2) 0.034(2) Uani 0.30 1 d P B 2
O1P O 0.2584(3) 0.5448(3) 0.45207(18) 0.0319(17) Uani 1 1 d . B .
O2P O 0.4588(3) 0.6480(3) 0.52372(18) 0.0238(15) Uani 1 1 d . B .
O3P O 0.3842(4) 0.6489(3) 0.39714(18) 0.0301(16) Uani 1 1 d . B .
O4P O 0.2688(5) 0.6655(4) 0.4275(2) 0.051(2) Uani 1 1 d . B .
N1P N 0.3937(4) 0.6272(3) 0.4636(2) 0.0220(18) Uani 1 1 d . B .
N2P N 0.4540(5) 0.6761(4) 0.4571(2) 0.028(2) Uani 1 1 d . . .
C1P C 0.2768(5) 0.5375(4) 0.4885(3) 0.025(2) Uani 1 1 d . . .
C2P C 0.3436(5) 0.5674(4) 0.5114(3) 0.025(2) Uani 1 1 d . B .
C3P C 0.3572(6) 0.5551(5) 0.5490(3) 0.031(2) Uani 1 1 d . . .
H3P H 0.4040 0.5754 0.5644 0.037 Uiso 1 1 calc R B .
C4P C 0.3040(6) 0.5143(5) 0.5636(3) 0.037(3) Uani 1 1 d . B .
H4P H 0.3136 0.5056 0.5890 0.045 Uiso 1 1 calc R . .
C5P C 0.2354(6) 0.4856(5) 0.5408(3) 0.033(3) Uani 1 1 d . . .
H5P H 0.1973 0.4585 0.5509 0.040 Uiso 1 1 calc R B .
C6P C 0.2226(6) 0.4961(5) 0.5040(3) 0.031(2) Uani 1 1 d . B .
H6P H 0.1761 0.4749 0.4885 0.037 Uiso 1 1 calc R . .
C7P C 0.4031(6) 0.6170(4) 0.4997(3) 0.026(2) Uani 1 1 d . . .
C8P C 0.4433(6) 0.6826(4) 0.4210(3) 0.028(2) Uani 1 1 d . B .
C9P C 0.5039(6) 0.7291(5) 0.4073(3) 0.034(3) Uiso 1 1 d . . .
H9P H 0.5406 0.7549 0.4295 0.041 Uiso 1 1 calc R B .
C10P C 0.5391(8) 0.6965(7) 0.3864(4) 0.075(5) Uiso 1 1 d . B .
H10$ H 0.5428 0.6617 0.3996 0.113 Uiso 1 1 calc R . .
H10 H 0.5877 0.7246 0.3849 0.113 Uiso 1 1 calc R . .
H10L H 0.5097 0.6820 0.3609 0.113 Uiso 1 1 calc R . .
C11P C 0.4773(8) 0.7691(7) 0.3826(4) 0.074(4) Uiso 1 1 d . B .
H11$ H 0.4475 0.7453 0.3589 0.111 Uiso 1 1 calc R . .
H11 H 0.5188 0.8028 0.3774 0.111 Uiso 1 1 calc R . .
H11L H 0.4481 0.7854 0.3952 0.111 Uiso 1 1 calc R . .
C12P C 0.3256(9) 0.7793(8) 0.4504(4) 0.078(5) Uiso 1 1 d . . .
C13P C 0.2238(13) 0.6975(11) 0.4825(7) 0.138(8) Uiso 1 1 d . . .
Mn6Q Mn 0.52976(8) 0.72309(7) 0.51118(4) 0.0233(3) Uani 1 1 d . B .
S1Q S 0.61739(17) 0.70417(14) 0.59145(8) 0.0413(7) Uani 1 1 d . B .
O1Q O 0.4762(4) 0.7712(3) 0.51695(19) 0.0287(16) Uani 1 1 d . . .
O2Q O 0.6755(3) 0.8904(3) 0.49693(17) 0.0220(15) Uani 1 1 d . B .
O3Q O 0.5968(4) 0.6858(3) 0.50166(18) 0.0270(16) Uani 1 1 d . . .
O4Q O 0.5753(4) 0.7407(3) 0.57197(18) 0.0342(17) Uani 1 1 d . . .
N1Q N 0.6055(4) 0.7914(3) 0.4989(2) 0.0200(17) Uani 1 1 d . . .
N2Q N 0.6626(4) 0.7787(4) 0.4869(2) 0.0212(18) Uani 1 1 d . B .
C1Q C 0.4992(5) 0.8310(5) 0.5224(2) 0.024(2) Uani 1 1 d . B .
C2Q C 0.5654(5) 0.8710(5) 0.5165(2) 0.023(2) Uani 1 1 d . . .
C3Q C 0.5833(5) 0.9340(5) 0.5223(3) 0.027(2) Uani 1 1 d . B .
H3Q H 0.6280 0.9609 0.5173 0.033 Uiso 1 1 calc R . .
C4Q C 0.5377(6) 0.9578(5) 0.5348(3) 0.039(3) Uani 1 1 d . . .
H4Q H 0.5510 1.0006 0.5393 0.046 Uiso 1 1 calc R B .
C5Q C 0.4732(6) 0.9188(5) 0.5408(3) 0.038(3) Uani 1 1 d . B .
H5Q H 0.4411 0.9351 0.5492 0.046 Uiso 1 1 calc R . .
C6Q C 0.4528(6) 0.8566(5) 0.5352(3) 0.033(3) Uani 1 1 d . . .
H6Q H 0.4076 0.8306 0.5400 0.039 Uiso 1 1 calc R B .
C7Q C 0.6185(5) 0.8506(4) 0.5029(2) 0.022(2) Uani 1 1 d . B .
C8Q C 0.6517(5) 0.7220(4) 0.4907(3) 0.023(2) Uani 1 1 d . B .
C9Q C 0.7067(6) 0.6962(5) 0.4829(3) 0.031(2) Uiso 1 1 d . . .
H9Q H 0.7399 0.7251 0.4687 0.038 Uiso 1 1 calc R B .
C10Q C 0.7508(6) 0.6892(6) 0.5196(3) 0.047(3) Uiso 1 1 d . B .
H10$ H 0.7741 0.7288 0.5347 0.071 Uiso 1 1 calc R . .
H10 H 0.7880 0.6742 0.5145 0.071 Uiso 1 1 calc R . .
H10L H 0.7188 0.6600 0.5333 0.071 Uiso 1 1 calc R . .
C11Q C 0.6694(7) 0.6351(6) 0.4595(4) 0.055(3) Uiso 1 1 d . B .
H11$ H 0.6325 0.6079 0.4717 0.083 Uiso 1 1 calc R . .
H11 H 0.7053 0.6169 0.4571 0.083 Uiso 1 1 calc R . .
H11L H 0.6463 0.6409 0.4344 0.083 Uiso 1 1 calc R . .
C12Q C 0.7030(8) 0.7585(7) 0.6160(4) 0.065(4) Uiso 1 1 d . . .
C13Q C 0.5786(8) 0.6809(7) 0.6318(4) 0.061(4) Uiso 1 1 d . . .
Mn7R Mn 0.75030(7) 0.86791(6) 0.48058(4) 0.0200(3) Uani 1 1 d . . .
S1R S 0.89284(15) 0.99619(13) 0.49415(8) 0.0379(7) Uani 1 1 d . . .
O1R O 0.8013(4) 0.8682(3) 0.52883(17) 0.0297(17) Uani 1 1 d . B .
O2R O 0.9179(3) 0.8220(3) 0.45529(16) 0.0220(15) Uani 1 1 d . B .
O3R O 0.7140(3) 0.8700(3) 0.42873(17) 0.0252(15) Uani 1 1 d . B .
O4R O 0.8129(4) 0.9696(3) 0.4825(2) 0.0395(19) Uani 1 1 d . B .
N1R N 0.8200(4) 0.8471(3) 0.45893(19) 0.0193(17) Uani 1 1 d . B .
N2R N 0.8107(4) 0.8482(3) 0.41946(19) 0.0180(17) Uani 1 1 d . . .
C1R C 0.8567(5) 0.8512(4) 0.5400(2) 0.021(2) Uani 1 1 d . . .
C2R C 0.8949(5) 0.8348(4) 0.5157(2) 0.020(2) Uani 1 1 d . B .
C3R C 0.9514(5) 0.8162(4) 0.5308(2) 0.022(2) Uani 1 1 d . . .
H3R H 0.9766 0.8043 0.5144 0.026 Uiso 1 1 calc R B .
C4R C 0.9718(6) 0.8147(5) 0.5687(3) 0.033(3) Uani 1 1 d . B .
H4R H 1.0107 0.8020 0.5785 0.039 Uiso 1 1 calc R . .
C5R C 0.9349(5) 0.8321(4) 0.5926(3) 0.028(2) Uani 1 1 d . . .
H5R H 0.9486 0.8315 0.6190 0.033 Uiso 1 1 calc R B .
C6R C 0.8791(5) 0.8498(4) 0.5784(3) 0.026(2) Uani 1 1 d . B .
H6R H 0.8546 0.8618 0.5952 0.031 Uiso 1 1 calc R . .
C7R C 0.8772(5) 0.8340(4) 0.4748(2) 0.017(2) Uani 1 1 d . . .
C8R C 0.7548(5) 0.8622(4) 0.4067(3) 0.025(2) Uani 1 1 d . B .
C9R C 0.7402(5) 0.8757(4) 0.3667(3) 0.026(2) Uiso 1 1 d . . .
H9R H 0.7641 0.8557 0.3517 0.031 Uiso 1 1 calc R B .
C10R C 0.7721(6) 0.9449(5) 0.3645(3) 0.045(3) Uiso 1 1 d . B .
H10$ H 0.7566 0.9655 0.3830 0.067 Uiso 1 1 calc R . .
H10 H 0.7549 0.9542 0.3392 0.067 Uiso 1 1 calc R . .
H10L H 0.8252 0.9590 0.3700 0.067 Uiso 1 1 calc R . .
C11R C 0.6593(6) 0.8514(5) 0.3500(3) 0.039(3) Uiso 1 1 d . B .
H11$ H 0.6400 0.8068 0.3491 0.059 Uiso 1 1 calc R . .
H11 H 0.6510 0.8635 0.3245 0.059 Uiso 1 1 calc R . .
H11L H 0.6348 0.8682 0.3656 0.059 Uiso 1 1 calc R . .
C12R C 0.9131(7) 1.0711(6) 0.5157(4) 0.056(4) Uiso 1 1 d . B .
C13R C 0.9253(7) 1.0172(6) 0.4521(4) 0.051(3) Uiso 1 1 d . B .
Mn8S Mn 0.89446(8) 0.81721(6) 0.39991(4) 0.0195(3) Uani 1 1 d . B .
S11S S 1.0600(2) 0.83183(18) 0.39197(12) 0.0407(10) Uani 0.80 1 d P B 1
S12S S 1.0419(16) 0.7787(18) 0.3892(7) 0.122(11) Uani 0.20 1 d P B 2
O1S O 0.9546(3) 0.8959(3) 0.39677(16) 0.0242(15) Uani 1 1 d . . .
O2S O 0.8557(3) 0.8211(3) 0.28414(16) 0.0166(13) Uani 1 1 d . . .
O3S O 0.8325(4) 0.7332(3) 0.39426(16) 0.0248(15) Uani 1 1 d . . .
O4S O 0.9900(4) 0.7885(4) 0.4029(2) 0.0381(19) Uani 1 1 d . . .
N1S N 0.8642(4) 0.8038(3) 0.3455(2) 0.0191(17) Uani 1 1 d . . .
N2S N 0.8223(4) 0.7436(3) 0.3311(2) 0.0189(17) Uani 1 1 d . B .
C1S C 0.9571(5) 0.9291(4) 0.3673(2) 0.018(2) Uani 1 1 d . B .
C2S C 0.9201(5) 0.9055(4) 0.3302(2) 0.019(2) Uani 1 1 d . . .
C3S C 0.9250(5) 0.9449(4) 0.3024(3) 0.022(2) Uani 1 1 d . B .
H3S H 0.8993 0.9291 0.2774 0.026 Uiso 1 1 calc R . .
C4S C 0.9656(5) 1.0058(4) 0.3099(3) 0.028(2) Uani 1 1 d . . .
H4S H 0.9680 1.0322 0.2905 0.034 Uiso 1 1 calc R B .
C5S C 1.0037(5) 1.0286(4) 0.3466(3) 0.029(2) Uani 1 1 d . B .
H5S H 1.0325 1.0708 0.3523 0.034 Uiso 1 1 calc R . .
C6S C 0.9996(5) 0.9909(4) 0.3742(3) 0.026(2) Uani 1 1 d . . .
H6S H 1.0265 1.0070 0.3989 0.031 Uiso 1 1 calc R B .
C7S C 0.8777(4) 0.8405(4) 0.3192(2) 0.0153(19) Uani 1 1 d . B .
C8S C 0.8085(5) 0.7112(4) 0.3588(3) 0.027(2) Uani 1 1 d . B .
C9S C 0.7579(6) 0.6458(5) 0.3506(3) 0.033(2) Uiso 1 1 d . . .
H9S H 0.7580 0.6306 0.3247 0.039 Uiso 1 1 calc R B .
C10S C 0.7818(7) 0.6064(6) 0.3785(3) 0.047(3) Uiso 1 1 d . B .
H10$ H 0.8335 0.6147 0.3804 0.070 Uiso 1 1 calc R . .
H10 H 0.7537 0.5633 0.3700 0.070 Uiso 1 1 calc R . .
H10L H 0.7736 0.6160 0.4032 0.070 Uiso 1 1 calc R . .
C11S C 0.6817(8) 0.6424(8) 0.3521(4) 0.081(5) Uiso 1 1 d . B .
H11$ H 0.6813 0.6576 0.3773 0.121 Uiso 1 1 calc R . .
H11 H 0.6478 0.6000 0.3463 0.121 Uiso 1 1 calc R . .
H11L H 0.6670 0.6675 0.3336 0.121 Uiso 1 1 calc R . .
C12S C 1.1279(8) 0.8043(7) 0.4105(4) 0.073(4) Uiso 1 1 d . . .
C13S C 1.0500(8) 0.8079(7) 0.3435(4) 0.065(4) Uiso 1 1 d . . .
S11Z S 0.2640(2) 0.8213(2) 0.59418(12) 0.0461(11) Uani 0.70 1 d P C 1
S12Z S 0.3088(8) 0.8640(7) 0.5889(4) 0.070(4) Uiso 0.30 1 d P C 2
O1Z O 0.2689(5) 0.8077(4) 0.5539(3) 0.063(3) Uiso 1 1 d . . .
C1Z C 0.3538(9) 0.8557(8) 0.6187(4) 0.077(5) Uiso 1 1 d . . .
C2Z C 0.2405(8) 0.8896(7) 0.5933(4) 0.069(4) Uiso 1 1 d . . .
S2Z S 0.3749(2) 0.67679(15) 0.61623(10) 0.0564(9) Uani 1 1 d . . .
O2Z O 0.4075(6) 0.7348(6) 0.6408(3) 0.096(4) Uiso 1 1 d . . .
C3Z C 0.2849(10) 0.6450(9) 0.6211(5) 0.100(6) Uiso 1 1 d . . .
C4Z C 0.3564(9) 0.6976(8) 0.5700(5) 0.088(5) Uiso 1 1 d . . .
S31Z S 0.7435(3) 0.5714(2) 0.92997(15) 0.0673(13) Uani 0.80 1 d P D 1
S32Z S 0.754(2) 0.6474(18) 0.9416(10) 0.150(13) Uiso 0.20 1 d P D 2
O6W O 0.8474(12) 0.7349(10) 0.9466(6) 0.087(7) Uiso 0.50 1 d P E 1
O3Z O 0.8204(7) 0.6164(6) 0.9382(3) 0.106(4) Uiso 1 1 d . . .
C5Z C 0.7166(11) 0.5758(10) 0.9735(6) 0.109(7) Uiso 1 1 d . . .
C6Z C 0.6892(8) 0.6107(7) 0.9038(4) 0.070(4) Uiso 1 1 d . . .
S4Z S 0.9727(2) 0.67338(15) 0.51867(10) 0.0552(9) Uani 1 1 d . . .
O4Z O 0.9653(5) 0.6091(5) 0.5249(3) 0.069(3) Uiso 1 1 d . . .
C7Z C 0.9290(8) 0.6714(7) 0.4716(4) 0.066(4) Uiso 1 1 d . . .
C8Z C 1.0630(8) 0.7115(7) 0.5137(4) 0.068(4) Uiso 1 1 d . . .
S5Z S 0.8789(2) 0.30137(18) 0.37552(13) 0.0711(11) Uani 1 1 d . . .
O5Z O 0.9161(5) 0.2581(5) 0.3859(3) 0.074(3) Uiso 1 1 d . . .
C9Z C 0.9457(9) 0.3735(8) 0.3756(4) 0.079(5) Uiso 1 1 d . . .
C10Z C 0.8426(12) 0.2866(10) 0.3274(6) 0.122(7) Uiso 1 1 d . . .
S61Z S 0.9603(3) 0.1666(2) 1.00402(19) 0.0722(18) Uani 0.70 1 d P F 1
S62Z S 0.9322(6) 0.1325(5) 0.9596(3) 0.040(2) Uiso 0.30 1 d P F 2
O6Z O 0.9557(7) 0.1034(6) 1.0076(4) 0.113(4) Uiso 1 1 d . . .
C11Z C 0.8958(14) 0.1587(12) 0.9627(7) 0.148(9) Uiso 1 1 d . . .
C12Z C 1.0295(12) 0.2037(10) 0.9765(6) 0.124(7) Uiso 1 1 d . . .
S7Z S 0.0243(3) 0.03377(18) 0.91892(11) 0.0713(12) Uani 1 1 d . . .
O7Z O 0.0191(6) 0.0931(5) 0.9107(3) 0.078(3) Uiso 1 1 d . . .
C13Z C 0.0903(9) 0.0499(8) 0.9619(5) 0.089(5) Uiso 1 1 d . . .
C14Z C -0.0542(9) -0.0091(8) 0.9379(5) 0.086(5) Uiso 1 1 d . . .
S81Z S 0.7875(4) 0.9766(3) 0.83250(19) 0.0812(19) Uani 0.70 1 d P G 1
S82Z S 0.8283(8) 0.9588(7) 0.8115(4) 0.080(4) Uiso 0.30 1 d P G 2
O8Z O 0.8052(8) 0.9279(7) 0.8473(4) 0.125(5) Uiso 1 1 d . . .
C15Z C 0.7468(9) 0.9580(8) 0.7854(5) 0.086(5) Uiso 1 1 d . . .
C16Z C 0.8728(10) 1.0341(9) 0.8251(5) 0.097(6) Uiso 1 1 d . . .
S91Z S 0.9228(2) 0.8333(2) 0.72110(12) 0.0442(11) Uani 0.70 1 d P H 1
S92Z S 0.8867(6) 0.8123(5) 0.6939(3) 0.040(2) Uiso 0.30 1 d P H 2
O9Z O 0.9663(5) 0.8348(4) 0.6932(2) 0.053(2) Uiso 1 1 d . . .
C17Z C 0.8561(11) 0.8601(10) 0.7062(6) 0.112(7) Uiso 1 1 d . . .
C18Z C 0.8740(7) 0.7567(6) 0.7266(4) 0.055(3) Uiso 1 1 d . . .
S101 S 0.3050(4) 0.2015(3) 0.05114(18) 0.092(2) Uani 0.75 1 d P I 1
S102 S 0.295(3) 0.203(2) 0.0995(14) 0.26(2) Uiso 0.25 1 d P I 2
O10Z O 0.2853(9) 0.2583(8) 0.0469(5) 0.159(6) Uiso 1 1 d . . .
C19Z C 0.3608(13) 0.2040(11) 0.0942(7) 0.129(8) Uiso 1 1 d . . .
C20Z C 0.2218(16) 0.1476(14) 0.0552(8) 0.181(12) Uiso 1 1 d . . .
S111 S 0.9051(4) 0.8256(4) 0.8254(2) 0.108(2) Uani 0.75 1 d P J 1
S112 S 0.8911(19) 0.8041(16) 0.8676(10) 0.163(11) Uiso 0.25 1 d P J 2
O11Z O 0.9417(10) 0.7806(9) 0.8322(5) 0.179(7) Uiso 1 1 d . . .
C21Z C 0.9554(11) 0.8871(10) 0.8597(6) 0.114(7) Uiso 1 1 d . . .
C22Z C 0.8271(15) 0.7947(12) 0.8418(7) 0.150(9) Uiso 1 1 d . . .
S121 S 0.0862(5) 0.7189(4) 0.8070(3) 0.189(4) Uani 1 1 d . . .
O12Z O 0.0279(13) 0.6666(11) 0.8087(6) 0.217(9) Uiso 1 1 d . . .
C23Z C 0.118(2) 0.704(2) 0.7618(12) 0.273(19) Uiso 1 1 d . . .
C24Z C 0.0631(12) 0.7821(11) 0.7922(6) 0.119(7) Uiso 1 1 d . . .
S131 S 0.8373(3) 0.4599(3) 0.2955(2) 0.0859(19) Uani 0.75 1 d P K 1
S132 S 0.8067(12) 0.4829(10) 0.3249(6) 0.097(6) Uiso 0.25 1 d P K 2
O13Z O 0.8287(10) 0.4211(9) 0.3259(5) 0.171(7) Uiso 1 1 d . . .
C25Z C 0.8756(11) 0.5405(10) 0.3202(6) 0.116(7) Uiso 1 1 d . . .
C26Z C 0.7535(13) 0.4585(11) 0.2759(7) 0.136(8) Uiso 1 1 d . . .
S141 S 0.7643(4) 0.5586(3) 0.08131(17) 0.0600(16) Uani 0.60 1 d P L 1
S142 S 0.7893(6) 0.5866(6) 0.1092(3) 0.082(3) Uiso 0.40 1 d P L 2
O14Z O 0.7620(8) 0.6160(7) 0.0849(4) 0.128(5) Uiso 1 1 d . . .
C27Z C 0.7131(8) 0.5133(7) 0.1135(4) 0.071(4) Uiso 1 1 d . . .
C28Z C 0.8471(12) 0.5508(10) 0.1015(6) 0.119(7) Uiso 1 1 d . . .
S151 S 0.0529(3) 0.5584(2) 0.45524(14) 0.0691(14) Uani 0.80 1 d P M 1
S152 S 0.011(3) 0.545(2) 0.4092(14) 0.206(19) Uiso 0.20 1 d P M 2
O15Z O 0.0485(8) 0.6132(8) 0.4378(4) 0.138(5) Uiso 1 1 d . . .
C29Z C 0.0805(9) 0.5189(8) 0.4238(4) 0.075(5) Uiso 1 1 d . . .
C30Z C -0.0400(9) 0.5089(8) 0.4486(5) 0.081(5) Uiso 1 1 d . . .
S161 S 0.7359(3) 0.9439(2) 0.60241(16) 0.0661(15) Uani 0.70 1 d P N 1
S162 S 0.8069(6) 0.9946(6) 0.6229(3) 0.054(3) Uiso 0.30 1 d P N 2
O161 O 0.7716(9) 0.9186(8) 0.6337(4) 0.081(5) Uiso 0.70 1 d P . .
O162 O 0.8118(14) 0.9514(12) 0.6467(7) 0.036(6) Uiso 0.30 1 d P N .
C31Z C 0.8030(9) 0.9837(8) 0.5794(5) 0.083(5) Uiso 1 1 d . . .
C32Z C 0.7230(8) 1.0109(7) 0.6236(4) 0.074(4) Uiso 1 1 d . . .
O1W O 0.7289(4) 0.3645(3) 0.08426(19) 0.0364(18) Uiso 1 1 d . . .
O2W O 0.7438(4) 0.1532(4) 0.6494(2) 0.047(2) Uiso 1 1 d . . .
O3W O 0.7229(5) 0.9081(5) 0.6978(3) 0.072(3) Uiso 1 1 d . . .
O4W O 0.9818(11) 0.6646(10) 0.3756(6) 0.210(9) Uiso 1 1 d . . .
O5W O 0.038(2) 0.163(2) 0.0610(12) 0.45(2) Uiso 1 1 d . . .
O7 O 0.2193(7) 0.8603(6) 0.4963(3) 0.107(4) Uiso 1 1 d . . .
C7 C 0.2768(10) 0.9181(9) 0.4915(5) 0.098(6) Uiso 1 1 d . . .
O8 O 0.7924(7) 0.3663(6) 0.1595(4) 0.112(4) Uiso 1 1 d . . .
C8 C 0.8183(10) 0.4221(9) 0.1793(5) 0.093(6) Uiso 1 1 d . . .

loop_
_atom_site_aniso_label
_atom_site_aniso_U_11
_atom_site_aniso_U_22
_atom_site_aniso_U_33
_atom_site_aniso_U_23
_atom_site_aniso_U_13
_atom_site_aniso_U_12
Mn1A 0.0121(7) 0.0179(8) 0.0212(7) 0.0034(6) 0.0054(6) -0.0015(6)
S1A 0.0363(18) 0.0283(17) 0.072(2) -0.0121(16) 0.0000(16) 0.0023(13)
O1A 0.014(3) 0.036(4) 0.019(3) 0.013(3) 0.008(3) 0.003(3)
O2A 0.011(3) 0.038(4) 0.017(3) 0.002(3) 0.008(3) 0.001(3)
O3A 0.016(4) 0.031(4) 0.029(4) 0.014(3) 0.009(3) -0.001(3)
O4A 0.029(4) 0.022(4) 0.057(5) -0.010(4) 0.003(4) 0.001(3)
N1A 0.010(4) 0.022(4) 0.017(4) 0.003(3) 0.001(3) 0.001(3)
N2A 0.016(4) 0.033(5) 0.017(4) 0.005(3) 0.009(3) 0.000(4)
C1A 0.032(6) 0.018(5) 0.019(5) 0.001(4) 0.010(4) 0.008(4)
C2A 0.021(5) 0.014(5) 0.025(5) 0.003(4) 0.013(4) 0.000(4)
C3A 0.021(5) 0.036(6) 0.020(5) 0.011(4) 0.009(4) 0.008(4)
C4A 0.035(6) 0.035(6) 0.017(5) 0.010(4) 0.001(4) 0.010(5)
C5A 0.044(7) 0.023(6) 0.041(6) 0.006(5) 0.014(6) 0.011(5)
C6A 0.024(5) 0.017(5) 0.025(5) -0.002(4) 0.007(4) -0.001(4)
C7A 0.022(5) 0.016(5) 0.019(5) 0.003(4) 0.016(4) 0.002(4)
C8A 0.020(5) 0.022(5) 0.011(4) 0.004(4) 0.005(4) 0.000(4)
Mn2B 0.0168(8) 0.0238(8) 0.0204(7) -0.0005(6) 0.0074(6) -0.0004(6)
S11B 0.027(2) 0.019(2) 0.037(2) -0.0094(19) 0.0012(17) 0.0009(19)
S12B 0.018(6) 0.170(19) 0.037(7) -0.004(11) 0.004(5) -0.006(10)
O1B 0.035(4) 0.023(4) 0.041(4) -0.004(3) 0.025(4) -0.002(3)
O2B 0.024(4) 0.021(4) 0.015(3) 0.000(3) 0.005(3) 0.002(3)
O3B 0.034(4) 0.025(4) 0.024(4) 0.007(3) 0.012(3) 0.009(3)
O4B 0.022(4) 0.064(6) 0.035(4) -0.004(4) 0.004(3) 0.008(4)
N1B 0.023(4) 0.021(4) 0.016(4) -0.003(3) 0.006(3) 0.003(3)
N2B 0.020(4) 0.016(4) 0.022(4) -0.002(3) 0.006(3) -0.004(3)
C1B 0.021(5) 0.028(6) 0.025(5) 0.005(4) 0.011(4) 0.003(4)
C2B 0.034(6) 0.022(5) 0.018(5) -0.002(4) 0.004(4) 0.002(4)
C3B 0.121(13) 0.043(8) 0.031(7) 0.011(6) 0.034(8) 0.034(8)
C4B 0.21(2) 0.038(9) 0.062(10) 0.017(7) 0.071(12) 0.058(11)
C5B 0.173(18) 0.041(9) 0.051(8) 0.017(7) 0.045(10) 0.062(10)
C6B 0.074(9) 0.036(7) 0.042(7) -0.006(6) 0.026(7) 0.025(7)
C7B 0.014(5) 0.027(6) 0.017(5) -0.005(4) 0.000(4) 0.001(4)
C8B 0.024(5) 0.024(5) 0.019(5) 0.001(4) 0.004(4) 0.000(4)
Mn3C 0.0203(8) 0.0206(8) 0.0160(7) 0.0000(6) 0.0031(6) 0.0017(6)
S1C 0.0372(16) 0.0284(15) 0.0379(15) 0.0133(12) 0.0185(13) 0.0031(12)
O1C 0.019(4) 0.031(4) 0.018(3) -0.005(3) -0.002(3) 0.002(3)
O2C 0.020(4) 0.024(4) 0.019(3) -0.005(3) -0.011(3) 0.003(3)
O3C 0.026(4) 0.028(4) 0.020(3) -0.004(3) 0.003(3) 0.006(3)
O4C 0.041(4) 0.028(4) 0.033(4) 0.011(3) 0.015(3) 0.012(3)
N1C 0.008(4) 0.028(5) 0.015(4) 0.000(3) -0.001(3) -0.003(3)
N2C 0.022(4) 0.024(5) 0.020(4) 0.003(3) 0.002(3) 0.001(4)
C1C 0.021(5) 0.027(5) 0.016(5) 0.008(4) 0.006(4) 0.008(4)
C2C 0.021(5) 0.025(5) 0.017(5) 0.007(4) 0.001(4) 0.001(4)
C3C 0.047(7) 0.031(6) 0.028(6) 0.006(5) 0.007(5) 0.013(5)
C4C 0.031(6) 0.051(8) 0.031(6) 0.000(5) -0.007(5) 0.019(6)
C5C 0.024(6) 0.064(9) 0.027(6) 0.010(6) -0.009(5) 0.016(6)
C6C 0.030(6) 0.049(7) 0.019(5) -0.003(5) -0.007(4) 0.009(5)
C7C 0.015(5) 0.021(5) 0.027(5) 0.003(4) 0.012(4) -0.006(4)
C8C 0.021(5) 0.022(5) 0.017(5) 0.002(4) 0.003(4) 0.000(4)
Mn4D 0.0201(8) 0.0194(8) 0.0175(7) 0.0013(6) 0.0022(6) -0.0016(6)
S1D 0.0435(18) 0.0371(17) 0.0355(15) 0.0104(13) 0.0105(13) 0.0129(14)
O1D 0.025(4) 0.024(4) 0.020(3) 0.007(3) 0.004(3) -0.008(3)
O2D 0.023(4) 0.022(4) 0.015(3) 0.005(3) 0.003(3) -0.003(3)
O3D 0.016(3) 0.017(3) 0.024(3) 0.002(3) 0.003(3) -0.007(3)
O4D 0.050(5) 0.029(4) 0.030(4) 0.009(3) 0.012(4) 0.015(4)
N1D 0.013(4) 0.015(4) 0.016(4) 0.001(3) 0.002(3) -0.003(3)
N2D 0.022(4) 0.018(4) 0.022(4) 0.004(3) 0.005(3) -0.003(3)
C1D 0.029(6) 0.023(6) 0.032(6) 0.008(4) 0.018(5) 0.004(4)
C2D 0.015(5) 0.017(5) 0.025(5) 0.004(4) 0.008(4) -0.003(4)
C3D 0.032(6) 0.036(7) 0.029(6) 0.011(5) -0.003(5) -0.005(5)
C4D 0.045(8) 0.056(9) 0.041(7) 0.028(6) 0.005(6) -0.009(6)
C5D 0.026(6) 0.035(7) 0.045(7) 0.021(5) 0.010(5) -0.004(5)
C6D 0.027(6) 0.023(6) 0.030(6) 0.004(4) 0.002(5) -0.004(4)
C7D 0.021(5) 0.018(5) 0.021(5) 0.005(4) 0.006(4) 0.007(4)
C8D 0.022(5) 0.027(6) 0.013(4) 0.006(4) 0.003(4) 0.003(4)
Mn5E 0.0170(8) 0.0161(7) 0.0227(7) 0.0033(6) 0.0053(6) -0.0023(6)
S1E 0.062(2) 0.0245(15) 0.0317(15) 0.0024(12) -0.0007(14) 0.0115(14)
O1E 0.022(4) 0.027(4) 0.039(4) 0.000(3) 0.010(3) 0.006(3)
O2E 0.026(4) 0.015(3) 0.024(3) 0.004(3) 0.009(3) -0.001(3)
O3E 0.025(4) 0.020(4) 0.037(4) 0.003(3) 0.007(3) 0.004(3)
O4E 0.035(4) 0.020(4) 0.029(4) 0.000(3) -0.001(3) 0.008(3)
N1E 0.016(4) 0.018(4) 0.021(4) 0.002(3) 0.007(3) 0.001(3)
N2E 0.020(4) 0.017(4) 0.019(4) -0.002(3) 0.006(3) 0.001(3)
C1E 0.031(6) 0.019(5) 0.017(5) 0.001(4) 0.000(4) 0.000(4)
C2E 0.015(5) 0.024(5) 0.012(4) 0.002(4) -0.002(4) 0.004(4)
C3E 0.038(7) 0.025(6) 0.033(6) 0.005(5) 0.013(5) 0.006(5)
C4E 0.047(7) 0.019(6) 0.050(7) 0.003(5) 0.019(6) 0.016(5)
C5E 0.045(7) 0.036(7) 0.043(7) 0.005(5) 0.016(6) 0.024(6)
C6E 0.018(5) 0.039(7) 0.040(6) 0.000(5) 0.012(5) 0.008(5)
C7E 0.026(5) 0.020(5) 0.012(4) 0.002(4) -0.004(4) 0.009(4)
C8E 0.032(6) 0.016(5) 0.017(5) 0.001(4) -0.003(4) 0.005(4)
Mn6F 0.0220(8) 0.0227(8) 0.0187(7) 0.0036(6) 0.0067(6) 0.0013(6)
S1F 0.0409(19) 0.043(2) 0.055(2) 0.0189(16) 0.0036(16) -0.0104(15)
O1F 0.030(4) 0.035(4) 0.022(4) -0.001(3) 0.009(3) 0.009(3)
O2F 0.028(4) 0.030(4) 0.023(3) 0.000(3) 0.004(3) 0.008(3)
O3F 0.023(4) 0.036(4) 0.022(3) 0.005(3) 0.006(3) 0.009(3)
O4F 0.031(4) 0.027(4) 0.055(5) 0.011(4) 0.012(4) -0.001(3)
N1F 0.025(5) 0.028(5) 0.016(4) -0.001(3) 0.007(3) 0.003(4)
N2F 0.023(5) 0.027(5) 0.013(4) 0.001(3) 0.001(3) 0.007(4)
C1F 0.024(6) 0.022(5) 0.017(5) -0.007(4) 0.000(4) -0.006(4)
C2F 0.022(5) 0.018(5) 0.020(5) 0.000(4) 0.000(4) -0.001(4)
C3F 0.035(6) 0.018(5) 0.025(5) 0.002(4) 0.012(5) -0.001(4)
C4F 0.028(6) 0.027(6) 0.022(5) 0.006(4) -0.003(4) 0.005(4)
C5F 0.025(6) 0.028(6) 0.021(5) 0.001(4) 0.007(4) -0.007(4)
C6F 0.015(5) 0.028(6) 0.023(5) 0.000(4) 0.006(4) -0.008(4)
C8F 0.023(5) 0.022(5) 0.020(5) 0.004(4) 0.008(4) 0.000(4)
Mn7G 0.0267(8) 0.0197(8) 0.0180(7) 0.0018(6) 0.0050(6) 0.0024(6)
S1G 0.0361(17) 0.0425(18) 0.0356(15) 0.0041(13) 0.0046(13) 0.0150(14)
O1G 0.030(4) 0.027(4) 0.019(3) 0.001(3) -0.003(3) 0.000(3)
O2G 0.019(3) 0.018(3) 0.018(3) -0.002(3) 0.004(3) 0.000(3)
O3G 0.041(4) 0.021(4) 0.021(3) 0.008(3) 0.013(3) 0.006(3)
O4G 0.077(7) 0.081(7) 0.049(5) 0.019(5) 0.032(5) 0.060(6)
N1G 0.019(4) 0.016(4) 0.020(4) 0.000(3) 0.004(3) -0.002(3)
N2G 0.025(5) 0.013(4) 0.022(4) -0.002(3) 0.003(3) -0.002(3)
C1G 0.025(6) 0.025(6) 0.030(5) 0.001(4) 0.012(4) 0.007(4)
C2G 0.013(5) 0.015(5) 0.020(5) 0.003(4) 0.005(4) 0.003(4)
C3G 0.010(5) 0.023(5) 0.023(5) 0.003(4) -0.001(4) 0.003(4)
C4G 0.026(6) 0.017(5) 0.041(6) 0.001(5) 0.005(5) 0.001(4)
C5G 0.039(7) 0.013(5) 0.049(7) 0.004(5) 0.014(5) 0.003(5)
C6G 0.028(6) 0.025(6) 0.028(5) -0.015(5) -0.003(5) -0.004(5)
C7G 0.015(5) 0.010(4) 0.017(4) 0.006(3) 0.007(4) 0.001(3)
C8G 0.027(6) 0.024(5) 0.018(5) 0.007(4) 0.007(4) 0.002(4)
Mn8H 0.0146(7) 0.0159(7) 0.0212(7) -0.0021(6) 0.0021(6) 0.0000(6)
S1H 0.0534(19) 0.0262(15) 0.0360(15) 0.0093(12) 0.0196(14) 0.0154(13)
O1H 0.022(4) 0.019(4) 0.032(4) -0.002(3) 0.006(3) 0.001(3)
O2H 0.017(3) 0.015(3) 0.030(4) 0.004(3) 0.008(3) 0.000(3)
O3H 0.021(4) 0.020(4) 0.038(4) -0.008(3) 0.007(3) 0.002(3)
O4H 0.040(4) 0.021(4) 0.029(4) 0.005(3) 0.009(3) 0.009(3)
N1H 0.012(4) 0.013(4) 0.019(4) 0.002(3) 0.003(3) 0.000(3)
N2H 0.010(4) 0.025(5) 0.023(4) 0.006(3) 0.012(3) 0.003(3)
C1H 0.010(4) 0.021(5) 0.016(4) 0.006(4) 0.009(4) 0.001(4)
C2H 0.016(5) 0.017(5) 0.032(5) 0.006(4) 0.010(4) 0.005(4)
C3H 0.017(5) 0.018(5) 0.036(6) -0.001(4) 0.010(4) -0.003(4)
C4H 0.025(6) 0.021(5) 0.051(7) 0.009(5) 0.021(5) 0.006(4)
C5H 0.016(5) 0.032(6) 0.028(5) 0.008(4) 0.011(4) 0.010(4)
C6H 0.013(5) 0.020(5) 0.024(5) 0.010(4) 0.005(4) -0.007(4)
C7H 0.019(5) 0.017(5) 0.017(4) 0.013(4) 0.008(4) -0.001(4)
C8H 0.018(5) 0.024(5) 0.024(5) -0.001(4) 0.002(4) 0.005(4)
Mn1L 0.0127(7) 0.0129(7) 0.0184(7) -0.0005(5) 0.0033(6) -0.0027(5)
S1L 0.0383(16) 0.0279(15) 0.0246(13) 0.0075(11) 0.0131(12) 0.0002(12)
O1L 0.018(3) 0.019(4) 0.027(4) -0.008(3) -0.001(3) 0.004(3)
O2L 0.011(3) 0.014(3) 0.030(4) -0.005(3) 0.008(3) -0.003(3)
O3L 0.011(3) 0.012(3) 0.031(4) 0.002(3) 0.002(3) -0.003(2)
O4L 0.040(5) 0.044(5) 0.019(4) 0.007(3) 0.010(3) 0.004(4)
N1L 0.011(4) 0.011(4) 0.022(4) 0.002(3) 0.009(3) -0.004(3)
N2L 0.008(4) 0.019(4) 0.020(4) 0.005(3) 0.003(3) 0.001(3)
C1L 0.007(4) 0.024(5) 0.013(4) 0.006(4) 0.001(3) -0.001(4)
C2L 0.018(5) 0.017(5) 0.021(5) 0.011(4) 0.009(4) 0.005(4)
C3L 0.018(5) 0.019(5) 0.038(6) -0.003(4) 0.014(4) -0.006(4)
C4L 0.019(6) 0.030(6) 0.053(7) -0.002(5) 0.017(5) 0.008(5)
C5L 0.019(5) 0.030(6) 0.044(6) 0.000(5) 0.013(5) 0.007(5)
C6L 0.020(5) 0.026(6) 0.013(4) -0.001(4) -0.005(4) -0.001(4)
Mn2M 0.0110(7) 0.0155(7) 0.0203(7) 0.0027(6) 0.0047(6) -0.0040(5)
S11M 0.049(3) 0.023(2) 0.044(3) -0.005(2) 0.006(2) 0.002(2)
S12M 0.058(6) 0.031(5) 0.055(6) -0.002(5) 0.026(5) 0.002(4)
O1M 0.012(3) 0.029(4) 0.018(3) 0.003(3) 0.005(3) -0.002(3)
O2M 0.014(3) 0.028(4) 0.020(3) 0.009(3) 0.008(3) 0.002(3)
O3M 0.014(3) 0.026(4) 0.022(3) 0.003(3) 0.002(3) -0.001(3)
O4M 0.037(5) 0.024(4) 0.058(5) -0.013(4) -0.001(4) 0.007(3)
N1M 0.009(4) 0.022(4) 0.022(4) 0.003(3) 0.005(3) 0.000(3)
N2M 0.019(4) 0.021(4) 0.022(4) 0.006(3) 0.010(3) 0.003(3)
C1M 0.021(5) 0.011(5) 0.025(5) -0.002(4) 0.003(4) 0.001(4)
C2M 0.018(5) 0.015(5) 0.011(4) 0.005(3) 0.003(4) -0.004(4)
C3M 0.020(5) 0.023(5) 0.035(6) 0.001(4) 0.011(4) -0.002(4)
C4M 0.028(6) 0.032(6) 0.024(5) 0.005(4) -0.002(4) 0.007(5)
C5M 0.030(6) 0.028(6) 0.016(5) 0.004(4) 0.006(4) 0.004(5)
C6M 0.025(5) 0.019(5) 0.019(5) 0.004(4) 0.008(4) -0.002(4)
C7M 0.016(5) 0.015(5) 0.027(5) -0.003(4) 0.011(4) 0.004(4)
C8M 0.023(5) 0.022(5) 0.022(5) 0.006(4) 0.007(4) 0.001(4)
Mn3N 0.0171(8) 0.0207(8) 0.0225(7) 0.0046(6) 0.0094(6) -0.0002(6)
S11N 0.0182(19) 0.032(2) 0.036(2) -0.0026(17) -0.0029(16) -0.0005(16)
S12N 0.030(6) 0.052(8) 0.054(7) 0.007(6) -0.009(5) -0.001(5)
O1N 0.040(4) 0.021(4) 0.025(4) 0.003(3) 0.020(3) -0.002(3)
O2N 0.022(4) 0.017(3) 0.022(3) 0.006(3) 0.010(3) -0.002(3)
O3N 0.030(4) 0.023(4) 0.033(4) 0.012(3) 0.020(3) 0.006(3)
O4N 0.024(4) 0.064(6) 0.037(4) 0.021(4) 0.007(3) -0.008(4)
N1N 0.008(4) 0.018(4) 0.023(4) -0.003(3) 0.003(3) -0.001(3)
N2N 0.018(4) 0.017(4) 0.020(4) -0.002(3) 0.006(3) 0.002(3)
C1N 0.017(5) 0.023(6) 0.036(6) -0.001(5) 0.010(4) -0.005(4)
C2N 0.014(5) 0.029(6) 0.025(5) 0.006(4) 0.005(4) 0.001(4)
C3N 0.030(6) 0.025(6) 0.036(6) 0.010(5) 0.012(5) 0.004(5)
C4N 0.061(9) 0.031(7) 0.059(8) 0.019(6) 0.027(7) 0.018(6)
C5N 0.075(10) 0.031(7) 0.072(9) 0.002(6) 0.044(8) 0.017(7)
C6N 0.047(7) 0.026(6) 0.042(7) 0.007(5) 0.029(6) 0.003(5)
C7N 0.003(4) 0.019(5) 0.019(4) 0.001(4) 0.002(3) -0.005(3)
C8N 0.014(5) 0.019(5) 0.019(5) 0.004(4) 0.003(4) -0.001(4)
Mn4O 0.0200(8) 0.0218(8) 0.0192(7) 0.0010(6) 0.0052(6) 0.0026(6)
S1O 0.0450(18) 0.0324(16) 0.0357(15) 0.0151(12) 0.0199(13) 0.0080(13)
O1O 0.022(4) 0.026(4) 0.031(4) -0.001(3) 0.000(3) -0.001(3)
O2O 0.034(4) 0.026(4) 0.023(3) 0.006(3) 0.006(3) 0.012(3)
O3O 0.022(4) 0.024(4) 0.017(3) -0.007(3) -0.006(3) 0.004(3)
O4O 0.036(4) 0.041(5) 0.048(5) 0.021(4) 0.022(4) 0.013(4)
N1O 0.019(4) 0.021(4) 0.022(4) 0.007(3) 0.007(3) -0.001(3)
N2O 0.022(5) 0.021(4) 0.026(4) 0.001(3) 0.005(4) 0.003(4)
C1O 0.018(5) 0.036(6) 0.025(5) 0.013(5) 0.006(4) 0.007(5)
C2O 0.024(6) 0.033(6) 0.026(5) 0.008(5) 0.007(4) 0.009(5)
C3O 0.037(7) 0.042(7) 0.047(7) -0.001(6) 0.011(6) 0.017(6)
C4O 0.034(7) 0.065(10) 0.059(8) 0.013(7) -0.003(6) 0.027(7)
C5O 0.032(7) 0.067(10) 0.046(7) 0.012(7) 0.004(6) 0.020(7)
C6O 0.028(6) 0.035(6) 0.033(6) 0.011(5) 0.007(5) 0.009(5)
C7O 0.029(6) 0.028(6) 0.015(5) 0.016(4) 0.014(4) 0.004(4)
C8O 0.029(6) 0.018(5) 0.021(5) 0.005(4) 0.005(4) -0.001(4)
Mn5P 0.0286(9) 0.0217(8) 0.0209(7) 0.0034(6) 0.0093(6) 0.0029(7)
S11P 0.056(3) 0.029(2) 0.043(2) -0.0024(19) 0.007(2) 0.014(2)
S12P 0.039(6) 0.036(6) 0.025(4) -0.011(4) -0.008(4) 0.018(4)
O1P 0.020(4) 0.040(5) 0.026(4) 0.011(3) 0.013(3) -0.004(3)
O2P 0.014(3) 0.021(4) 0.030(4) 0.005(3) 0.007(3) -0.002(3)
O3P 0.035(4) 0.024(4) 0.023(4) 0.004(3) 0.008(3) 0.000(3)
O4P 0.083(7) 0.040(5) 0.049(5) 0.006(4) 0.028(5) 0.037(5)
N1P 0.029(5) 0.014(4) 0.017(4) -0.002(3) 0.005(3) 0.002(3)
N2P 0.041(5) 0.018(4) 0.028(5) 0.008(4) 0.012(4) 0.011(4)
C1P 0.027(6) 0.018(5) 0.030(5) 0.005(4) 0.018(4) 0.002(4)
C2P 0.032(6) 0.021(5) 0.021(5) 0.008(4) 0.014(4) 0.005(4)
C3P 0.027(6) 0.022(6) 0.039(6) 0.012(5) 0.011(5) 0.001(4)
C4P 0.046(7) 0.030(6) 0.034(6) 0.019(5) 0.015(5) 0.007(5)
C5P 0.039(7) 0.025(6) 0.031(6) 0.012(5) 0.020(5) 0.000(5)
C6P 0.026(6) 0.028(6) 0.029(6) -0.003(5) -0.003(4) 0.002(5)
C7P 0.034(6) 0.021(5) 0.026(5) 0.002(4) 0.013(5) 0.011(5)
C8P 0.036(6) 0.017(5) 0.029(5) 0.006(4) 0.022(5) 0.000(4)
Mn6Q 0.0224(8) 0.0198(8) 0.0269(8) 0.0062(6) 0.0110(6) 0.0035(6)
S1Q 0.053(2) 0.0336(17) 0.0344(15) -0.0010(13) 0.0009(14) 0.0175(14)
O1Q 0.027(4) 0.024(4) 0.038(4) 0.009(3) 0.018(3) 0.007(3)
O2Q 0.019(4) 0.013(3) 0.030(4) 0.005(3) 0.012(3) -0.002(3)
O3Q 0.028(4) 0.021(4) 0.033(4) 0.005(3) 0.013(3) 0.007(3)
O4Q 0.043(5) 0.035(4) 0.025(4) 0.009(3) 0.004(3) 0.016(4)
N1Q 0.020(4) 0.013(4) 0.023(4) 0.003(3) 0.003(3) 0.002(3)
N2Q 0.018(4) 0.024(5) 0.024(4) 0.002(3) 0.009(3) 0.007(3)
C1Q 0.018(5) 0.028(6) 0.018(5) -0.002(4) 0.002(4) 0.001(4)
C2Q 0.024(5) 0.029(6) 0.019(5) 0.005(4) 0.011(4) 0.012(4)
C3Q 0.025(6) 0.026(6) 0.024(5) -0.006(4) 0.001(4) 0.004(4)
C4Q 0.049(8) 0.029(6) 0.044(7) -0.001(5) 0.010(6) 0.022(6)
C5Q 0.035(7) 0.036(7) 0.044(7) -0.001(5) 0.006(5) 0.015(5)
C6Q 0.025(6) 0.034(6) 0.041(6) 0.001(5) 0.018(5) 0.008(5)
C7Q 0.021(5) 0.027(6) 0.011(4) 0.002(4) -0.002(4) 0.004(4)
C8Q 0.021(5) 0.021(5) 0.026(5) 0.003(4) 0.013(4) 0.003(4)
Mn7R 0.0184(8) 0.0206(8) 0.0170(7) -0.0009(6) 0.0051(6) 0.0020(6)
S1R 0.0297(16) 0.0281(15) 0.0436(16) 0.0030(13) 0.0027(13) -0.0016(12)
O1R 0.025(4) 0.045(5) 0.013(3) -0.006(3) -0.004(3) 0.011(3)
O2R 0.016(3) 0.028(4) 0.018(3) -0.001(3) 0.001(3) 0.006(3)
O3R 0.023(4) 0.027(4) 0.023(3) -0.003(3) 0.005(3) 0.006(3)
O4R 0.034(4) 0.019(4) 0.057(5) 0.000(4) 0.009(4) 0.001(3)
N1R 0.017(4) 0.018(4) 0.014(4) -0.004(3) 0.003(3) -0.004(3)
N2R 0.020(4) 0.018(4) 0.013(4) 0.003(3) 0.003(3) 0.003(3)
C1R 0.018(5) 0.017(5) 0.011(4) -0.001(4) -0.002(4) -0.011(4)
C2R 0.022(5) 0.015(5) 0.012(4) -0.001(4) -0.003(4) -0.004(4)
C3R 0.024(5) 0.023(5) 0.014(4) 0.004(4) 0.006(4) 0.002(4)
C4R 0.038(7) 0.029(6) 0.026(5) -0.001(5) -0.001(5) 0.010(5)
C5R 0.038(6) 0.018(5) 0.013(5) 0.000(4) -0.004(4) -0.002(4)
C6R 0.021(5) 0.025(6) 0.023(5) -0.004(4) 0.004(4) 0.000(4)
C7R 0.019(5) 0.010(4) 0.015(4) 0.000(3) 0.007(4) -0.004(4)
C8R 0.022(5) 0.012(5) 0.031(5) -0.006(4) 0.001(4) -0.002(4)
Mn8S 0.0210(8) 0.0178(8) 0.0145(7) 0.0017(6) 0.0050(6) 0.0004(6)
S11S 0.032(2) 0.027(2) 0.063(3) -0.0026(19) 0.0199(19) 0.0065(17)
S12S 0.10(2) 0.20(4) 0.058(14) 0.020(19) -0.025(14) 0.06(2)
O1S 0.025(4) 0.020(4) 0.014(3) 0.003(3) 0.002(3) -0.006(3)
O2S 0.010(3) 0.015(3) 0.017(3) 0.003(3) 0.001(2) -0.004(2)
O3S 0.036(4) 0.019(4) 0.014(3) 0.007(3) 0.003(3) 0.005(3)
O4S 0.035(5) 0.049(5) 0.043(5) 0.007(4) 0.019(4) 0.025(4)
N1S 0.019(4) 0.013(4) 0.017(4) -0.003(3) -0.001(3) -0.001(3)
N2S 0.016(4) 0.015(4) 0.020(4) 0.002(3) 0.009(3) -0.004(3)
C1S 0.015(5) 0.015(5) 0.019(5) -0.002(4) 0.004(4) 0.000(4)
C2S 0.021(5) 0.012(5) 0.021(5) 0.000(4) 0.010(4) 0.001(4)
C3S 0.021(5) 0.017(5) 0.024(5) 0.006(4) 0.011(4) -0.001(4)
C4S 0.031(6) 0.023(6) 0.027(5) 0.007(4) 0.007(4) 0.004(4)
C5S 0.028(6) 0.016(5) 0.032(6) -0.002(4) 0.001(5) 0.001(4)
C6S 0.020(5) 0.019(5) 0.027(5) -0.002(4) 0.003(4) -0.006(4)
C7S 0.007(4) 0.011(4) 0.024(5) 0.000(4) 0.007(4) -0.002(3)
C8S 0.024(6) 0.019(5) 0.038(6) -0.006(5) 0.009(5) 0.008(4)
S11Z 0.042(3) 0.036(3) 0.045(2) 0.006(2) 0.013(2) -0.005(2)
S2Z 0.067(2) 0.0353(19) 0.063(2) -0.0047(16) 0.0195(19) 0.0124(17)
S31Z 0.063(3) 0.046(3) 0.085(3) 0.004(2) 0.010(3) 0.013(2)
S4Z 0.071(2) 0.0365(19) 0.059(2) 0.0075(16) 0.0227(18) 0.0156(17)
S5Z 0.061(3) 0.055(2) 0.099(3) 0.013(2) 0.011(2) 0.026(2)
S61Z 0.076(4) 0.039(3) 0.111(5) 0.004(3) 0.061(4) 0.012(3)
S7Z 0.109(3) 0.055(2) 0.059(2) 0.0240(19) 0.036(2) 0.030(2)
S81Z 0.106(5) 0.050(4) 0.096(5) 0.017(3) 0.040(4) 0.029(3)
S91Z 0.040(3) 0.036(2) 0.043(2) 0.001(2) 0.005(2) -0.0009(19)
S101 0.154(6) 0.038(3) 0.093(4) 0.008(3) 0.049(4) 0.033(4)
S111 0.120(6) 0.109(6) 0.102(5) -0.011(4) 0.022(5) 0.053(5)
S121 0.212(9) 0.108(6) 0.226(9) 0.010(6) 0.093(8) 0.012(6)
S131 0.090(4) 0.077(4) 0.125(5) 0.062(4) 0.058(4) 0.050(3)
S141 0.091(5) 0.033(3) 0.051(3) 0.010(3) 0.020(3) 0.015(3)
S151 0.093(4) 0.052(3) 0.066(3) 0.005(2) 0.026(3) 0.026(3)
S161 0.079(4) 0.043(3) 0.078(4) 0.014(3) 0.020(3) 0.022(3)

loop_
_atom_type_symbol
_atom_type_description
_atom_type_scat_dispersion_real
_atom_type_scat_dispersion_imag
_atom_type_scat_source
C C 0.0033 0.0016 'International Tables Vol C Tables 4.2.6.8 and 6.1.1.4'
H H 0.0000 0.0000 'International Tables Vol C Tables 4.2.6.8 and 6.1.1.4'
N N 0.0061 0.0033 'International Tables Vol C Tables 4.2.6.8 and 6.1.1.4'
O O 0.0106 0.0060 'International Tables Vol C Tables 4.2.6.8 and 6.1.1.4'
S S 0.1246 0.1234 'International Tables Vol C Tables 4.2.6.8 and 6.1.1.4'
Mn Mn 0.3368 0.7283 'International Tables Vol C Tables 4.2.6.8 and 6.1.1.4'

loop_
_geom_angle_atom_site_label_1
_geom_angle_atom_site_label_2
_geom_angle_atom_site_label_3
_geom_angle
_geom_angle_site_symmetry_1
_geom_angle_site_symmetry_3
_geom_angle_publ_flag
O1A Mn1A N1A 90.2(3) . . ?
O1A Mn1A O3A 170.5(3) . . ?
N1A Mn1A O3A 80.3(3) . . ?
O1A Mn1A O2H 94.4(3) . . ?
N1A Mn1A O2H 174.4(3) . . ?
O3A Mn1A O2H 95.1(3) . . ?
O1A Mn1A O4A 89.4(3) . . ?
N1A Mn1A O4A 94.7(3) . . ?
O3A Mn1A O4A 91.0(3) . . ?
O2H Mn1A O4A 82.1(3) . . ?
O1A Mn1A N2H 91.9(3) . . ?
N1A Mn1A N2H 108.8(3) . . ?
O3A Mn1A N2H 91.5(3) . . ?
O2H Mn1A N2H 74.4(3) . . ?
O4A Mn1A N2H 156.5(3) . . ?
O4A S1A C13A 105.8(7) . . ?
O4A S1A C12A 104.2(6) . . ?
C13A S1A C12A 97.9(8) . . ?
C1A O1A Mn1A 128.9(6) . . ?
C7A O2A Mn2B 119.9(6) . . ?
C8A O3A Mn1A 113.7(6) . . ?
S1A O4A Mn1A 125.9(4) . . ?
C7A N1A N2A 111.5(7) . . ?
C7A N1A Mn1A 133.0(6) . . ?
N2A N1A Mn1A 114.3(5) . . ?
C8A N2A N1A 109.3(7) . . ?
C8A N2A Mn2B 139.8(6) . . ?
N1A N2A Mn2B 110.1(5) . . ?
O1A C1A C2A 125.0(8) . . ?
O1A C1A C6A 116.2(8) . . ?
C2A C1A C6A 118.8(9) . . ?
C3A C2A C1A 119.2(9) . . ?
C3A C2A C7A 116.8(8) . . ?
C1A C2A C7A 124.0(9) . . ?
C4A C3A C2A 122.5(9) . . ?
C3A C4A C5A 117.8(10) . . ?
C6A C5A C4A 120.9(10) . . ?
C5A C6A C1A 120.8(9) . . ?
O2A C7A N1A 123.9(8) . . ?
O2A C7A C2A 118.6(8) . . ?
N1A C7A C2A 117.5(8) . . ?
O3A C8A N2A 122.3(8) . . ?
O3A C8A C9A 119.3(8) . . ?
N2A C8A C9A 118.4(8) . . ?
C11A C9A C10A 110.2(15) . . ?
C11A C9A C8A 112.1(13) . . ?
C10A C9A C8A 112.6(11) . . ?
O1B Mn2B O3B 169.7(3) . . ?
O1B Mn2B N1B 90.0(3) . . ?
O3B Mn2B N1B 79.7(3) . . ?
O1B Mn2B O2A 97.9(3) . . ?
O3B Mn2B O2A 92.3(3) . . ?
N1B Mn2B O2A 172.0(3) . . ?
O1B Mn2B O4B 88.8(3) . . ?
O3B Mn2B O4B 91.7(3) . . ?
N1B Mn2B O4B 94.0(3) . . ?
O2A Mn2B O4B 85.0(3) . . ?
O1B Mn2B N2A 88.6(3) . . ?
O3B Mn2B N2A 94.6(3) . . ?
N1B Mn2B N2A 107.4(3) . . ?
O2A Mn2B N2A 74.2(3) . . ?
O4B Mn2B N2A 158.4(3) . . ?
O4B S11B C12B 106.9(7) . . ?
O4B S11B C13B 102.6(5) . . ?
C12B S11B C13B 95.7(7) . . ?
O4B S12B C12B 141.2(13) . . ?
O4B S12B C13B 109.2(12) . . ?
C12B S12B C13B 106.8(11) . . ?
C1B O1B Mn2B 131.4(6) . . ?
C7B O2B Mn3C 120.9(6) . . ?
C8B O3B Mn2B 114.8(6) . . ?
S12B O4B S11B 36.5(10) . . ?
S12B O4B Mn2B 134.4(8) . . ?
S11B O4B Mn2B 130.5(4) . . ?
C7B N1B N2B 113.3(7) . . ?
C7B N1B Mn2B 131.7(6) . . ?
N2B N1B Mn2B 114.2(6) . . ?
C8B N2B N1B 109.2(7) . . ?
C8B N2B Mn3C 140.5(7) . . ?
N1B N2B Mn3C 110.1(5) . . ?
O1B C1B C6B 118.7(9) . . ?
O1B C1B C2B 123.5(9) . . ?
C6B C1B C2B 117.7(10) . . ?
C3B C2B C1B 117.7(10) . . ?
C3B C2B C7B 118.7(9) . . ?
C1B C2B C7B 123.6(9) . . ?
C4B C3B C2B 122.1(12) . . ?
C3B C4B C5B 120.2(13) . . ?
C6B C5B C4B 118.8(12) . . ?
C5B C6B C1B 123.3(11) . . ?
N1B C7B O2B 122.0(8) . . ?
N1B C7B C2B 119.2(8) . . ?
O2B C7B C2B 118.8(9) . . ?
N2B C8B O3B 121.9(9) . . ?
N2B C8B C9B 118.7(9) . . ?
O3B C8B C9B 119.4(9) . . ?
C10B C9B C8B 108.9(11) . . ?
C10B C9B C11B 115.0(14) . . ?
C8B C9B C11B 107.3(11) . . ?
S12B C12B S11B 30.3(10) . . ?
S11B C13B S12B 28.6(7) . . ?
O1C Mn3C O3C 169.6(3) . . ?
O1C Mn3C N1C 90.0(3) . . ?
O3C Mn3C N1C 80.0(3) . . ?
O1C Mn3C O2B 97.2(3) . . ?
O3C Mn3C O2B 92.7(3) . . ?
N1C Mn3C O2B 172.5(3) . . ?
O1C Mn3C O4C 89.9(3) . . ?
O3C Mn3C O4C 87.2(3) . . ?
N1C Mn3C O4C 90.6(3) . . ?
O2B Mn3C O4C 87.2(3) . . ?
O1C Mn3C N2B 88.6(3) . . ?
O3C Mn3C N2B 97.4(3) . . ?
N1C Mn3C N2B 109.1(3) . . ?
O2B Mn3C N2B 73.4(3) . . ?
O4C Mn3C N2B 160.2(3) . . ?
O4C S1C C12C 105.3(5) . . ?
O4C S1C C13C 105.6(5) . . ?
C12C S1C C13C 97.2(6) . . ?
C1C O1C Mn3C 130.5(6) . . ?
C7C O2C Mn4D 122.3(6) . . ?
C8C O3C Mn3C 112.8(6) . . ?
S1C O4C Mn3C 119.8(4) . . ?
C7C N1C N2C 112.7(8) . . ?
C7C N1C Mn3C 132.4(6) . . ?
N2C N1C Mn3C 114.0(6) . . ?
C8C N2C N1C 109.6(8) . . ?
C8C N2C Mn4D 141.3(7) . . ?
N1C N2C Mn4D 109.0(6) . . ?
O1C C1C C6C 119.0(9) . . ?
O1C C1C C2C 124.4(8) . . ?
C6C C1C C2C 116.6(9) . . ?
C3C C2C C1C 118.7(9) . . ?
C3C C2C C7C 118.8(9) . . ?
C1C C2C C7C 122.3(9) . . ?
C4C C3C C2C 122.5(10) . . ?
C3C C4C C5C 118.5(11) . . ?
C6C C5C C4C 121.1(10) . . ?
C5C C6C C1C 122.5(10) . . ?
O2C C7C N1C 122.0(9) . . ?
O2C C7C C2C 118.4(9) . . ?
N1C C7C C2C 119.5(9) . . ?
N2C C8C O3C 122.8(9) . . ?
N2C C8C C9C 118.2(8) . . ?
O3C C8C C9C 118.9(9) . . ?
C11C C9C C8C 112.9(8) . . ?
C11C C9C C10C 111.5(9) . . ?
C8C C9C C10C 107.9(8) . . ?
O1D Mn4D O3D 170.5(3) . . ?
O1D Mn4D N1D 89.9(3) . . ?
O3D Mn4D N1D 80.6(3) . . ?
O1D Mn4D O2C 95.5(3) . . ?
O3D Mn4D O2C 94.0(3) . . ?
N1D Mn4D O2C 174.2(3) . . ?
O1D Mn4D O4D 88.6(3) . . ?
O3D Mn4D O4D 92.2(3) . . ?
N1D Mn4D O4D 91.7(3) . . ?
O2C Mn4D O4D 86.3(3) . . ?
O1D Mn4D N2C 94.0(3) . . ?
O3D Mn4D N2C 88.5(3) . . ?
N1D Mn4D N2C 108.1(3) . . ?
O2C Mn4D N2C 73.7(3) . . ?
O4D Mn4D N2C 160.0(3) . . ?
O4D S1D C12D 105.3(6) . . ?
O4D S1D C13D 105.8(6) . . ?
C12D S1D C13D 98.2(6) . . ?
C1D O1D Mn4D 129.8(6) . . ?
C7D O2D Mn5E 118.8(6) . . ?
C8D O3D Mn4D 112.5(5) . . ?
S1D O4D Mn4D 123.7(4) . . ?
C7D N1D N2D 114.0(7) . . ?
C7D N1D Mn4D 132.4(6) . . ?
N2D N1D Mn4D 113.4(5) . . ?
C8D N2D N1D 110.6(7) . . ?
C8D N2D Mn5E 140.4(7) . . ?
N1D N2D Mn5E 108.7(5) . . ?
O1D C1D C2D 125.8(8) . . ?
O1D C1D C6D 115.8(9) . . ?
C2D C1D C6D 118.4(9) . . ?
C1D C2D C3D 120.1(9) . . ?
C1D C2D C7D 123.3(8) . . ?
C3D C2D C7D 116.6(8) . . ?
C4D C3D C2D 120.8(10) . . ?
C5D C4D C3D 119.0(11) . . ?
C6D C5D C4D 121.2(10) . . ?
C5D C6D C1D 120.4(10) . . ?
O2D C7D N1D 121.8(8) . . ?
O2D C7D C2D 119.5(8) . . ?
N1D C7D C2D 118.7(8) . . ?
N2D C8D O3D 122.6(8) . . ?
N2D C8D C9D 120.0(9) . . ?
O3D C8D C9D 117.4(8) . . ?
C8D C9D C10D 112.0(9) . . ?
C8D C9D C11D 107.6(9) . . ?
C10D C9D C11D 112.6(9) . . ?
O1E Mn5E O3E 171.1(3) . . ?
O1E Mn5E N1E 91.5(3) . . ?
O3E Mn5E N1E 79.6(3) . . ?
O1E Mn5E O2D 93.2(3) . . ?
O3E Mn5E O2D 95.6(3) . . ?
N1E Mn5E O2D 174.7(3) . . ?
O1E Mn5E N2D 93.3(3) . . ?
O3E Mn5E N2D 90.4(3) . . ?
N1E Mn5E N2D 106.3(3) . . ?
O2D Mn5E N2D 75.8(3) . . ?
O1E Mn5E O4E 92.1(3) . . ?
O3E Mn5E O4E 86.9(3) . . ?
N1E Mn5E O4E 91.0(3) . . ?
O2D Mn5E O4E 86.4(3) . . ?
N2D Mn5E O4E 161.7(3) . . ?
O4E S1E C12E 106.6(5) . . ?
O4E S1E C13E 105.3(6) . . ?
C12E S1E C13E 99.2(6) . . ?
C1E O1E Mn5E 129.3(6) . . ?
C7E O2E Mn6F 120.7(6) . . ?
C8E O3E Mn5E 113.9(6) . . ?
S1E O4E Mn5E 117.7(4) . . ?
C7E N1E N2E 114.0(7) . . ?
C7E N1E Mn5E 130.7(6) . . ?
N2E N1E Mn5E 114.8(6) . . ?
C8E N2E N1E 109.8(7) . . ?
C8E N2E Mn6F 141.8(7) . . ?
N1E N2E Mn6F 107.6(5) . . ?
O1E C1E C2E 124.9(9) . . ?
O1E C1E C6E 117.1(9) . . ?
C2E C1E C6E 118.0(9) . . ?
C3E C2E C1E 119.1(9) . . ?
C3E C2E C7E 117.2(8) . . ?
C1E C2E C7E 123.6(9) . . ?
C4E C3E C2E 122.7(10) . . ?
C3E C4E C5E 119.2(10) . . ?
C4E C5E C6E 119.1(10) . . ?
C5E C6E C1E 121.8(10) . . ?
O2E C7E N1E 122.6(8) . . ?
O2E C7E C2E 117.8(8) . . ?
N1E C7E C2E 119.5(8) . . ?
N2E C8E O3E 121.9(9) . . ?
N2E C8E C9E 120.5(9) . . ?
O3E C8E C9E 117.5(9) . . ?
C11E C9E C8E 111.8(9) . . ?
C11E C9E C10E 109.7(9) . . ?
C8E C9E C10E 107.4(8) . . ?
O1F Mn6F O3F 170.5(3) . . ?
O1F Mn6F O2E 95.0(3) . . ?
O3F Mn6F O2E 93.9(3) . . ?
O1F Mn6F N1F 90.7(3) . . ?
O3F Mn6F N1F 80.3(3) . . ?
O2E Mn6F N1F 174.1(3) . . ?
O1F Mn6F O4F 90.4(3) . . ?
O3F Mn6F O4F 87.4(3) . . ?
O2E Mn6F O4F 84.7(3) . . ?
N1F Mn6F O4F 93.7(3) . . ?
O1F Mn6F N2E 89.3(3) . . ?
O3F Mn6F N2E 96.0(3) . . ?
O2E Mn6F N2E 75.0(3) . . ?
N1F Mn6F N2E 106.7(3) . . ?
O4F Mn6F N2E 159.6(3) . . ?
O4F S1F C12F 105.3(5) . . ?
O4F S1F C13F 102.3(6) . . ?
C12F S1F C13F 99.9(7) . . ?
C1F O1F Mn6F 129.3(6) . . ?
C7F O2F Mn7G 121.8(6) . . ?
C8F O3F Mn6F 113.5(6) . . ?
S1F O4F Mn6F 119.4(5) . . ?
C7F N1F N2F 114.2(7) . . ?
C7F N1F Mn6F 132.1(6) . . ?
N2F N1F Mn6F 113.5(6) . . ?
C8F N2F N1F 109.6(7) . . ?
C8F N2F Mn7G 142.2(6) . . ?
N1F N2F Mn7G 107.6(5) . . ?
O1F C1F C6F 118.2(9) . . ?
O1F C1F C2F 124.2(8) . . ?
C6F C1F C2F 117.6(10) . . ?
C3F C2F C1F 119.3(9) . . ?
C3F C2F C7F 116.8(8) . . ?
C1F C2F C7F 123.9(9) . . ?
C4F C3F C2F 122.1(9) . . ?
C3F C4F C5F 118.1(10) . . ?
C6F C5F C4F 121.3(9) . . ?
C5F C6F C1F 121.5(9) . . ?
O2F C7F N1F 121.5(8) . . ?
O2F C7F C2F 119.0(8) . . ?
N1F C7F C2F 119.4(8) . . ?
O3F C8F N2F 122.3(8) . . ?
O3F C8F C9F 118.1(9) . . ?
N2F C8F C9F 119.5(8) . . ?
C10F C9F C8F 109.1(8) . . ?
C10F C9F C11F 111.3(9) . . ?
C8F C9F C11F 111.5(8) . . ?
O1G Mn7G O3G 169.4(3) . . ?
O1G Mn7G N1G 89.7(3) . . ?
O3G Mn7G N1G 79.9(3) . . ?
O1G Mn7G O2F 96.8(3) . . ?
O3G Mn7G O2F 93.7(3) . . ?
N1G Mn7G O2F 173.4(3) . . ?
O1G Mn7G O4G 90.5(3) . . ?
O3G Mn7G O4G 89.0(3) . . ?
N1G Mn7G O4G 97.8(3) . . ?
O2F Mn7G O4G 83.6(3) . . ?
O1G Mn7G N2F 94.9(3) . . ?
O3G Mn7G N2F 89.5(3) . . ?
N1G Mn7G N2F 103.8(3) . . ?
O2F Mn7G N2F 74.3(3) . . ?
O4G Mn7G N2F 157.7(3) . . ?
O4G S1G C13G 106.0(6) . . ?
O4G S1G C12G 107.2(5) . . ?
C13G S1G C12G 96.6(6) . . ?
C1G O1G Mn7G 129.1(6) . . ?
C7G O2G Mn8H 120.1(6) . . ?
C8G O3G Mn7G 113.7(6) . . ?
S1G O4G Mn7G 145.5(5) . . ?
C7G N1G N2G 114.3(7) . . ?
C7G N1G Mn7G 131.8(6) . . ?
N2G N1G Mn7G 113.9(6) . . ?
C8G N2G N1G 109.9(7) . . ?
C8G N2G Mn8H 141.2(6) . . ?
N1G N2G Mn8H 108.5(5) . . ?
O1G C1G C6G 118.9(9) . . ?
O1G C1G C2G 125.0(9) . . ?
C6G C1G C2G 116.1(9) . . ?
C3G C2G C1G 120.9(8) . . ?
C3G C2G C7G 117.4(8) . . ?
C1G C2G C7G 121.7(8) . . ?
C2G C3G C4G 121.5(9) . . ?
C3G C4G C5G 118.5(10) . . ?
C6G C5G C4G 121.1(10) . . ?
C5G C6G C1G 121.7(9) . . ?
O2G C7G N1G 121.2(8) . . ?
O2G C7G C2G 119.6(8) . . ?
N1G C7G C2G 119.2(8) . . ?
O3G C8G N2G 122.2(9) . . ?
O3G C8G C9G 119.0(9) . . ?
N2G C8G C9G 118.3(9) . . ?
C8G C9G C11G 107.6(11) . . ?
C8G C9G C10G 110.3(10) . . ?
C11G C9G C10G 110.4(11) . . ?
O1H Mn8H N1H 90.0(3) . . ?
O1H Mn8H O3H 169.1(3) . . ?
N1H Mn8H O3H 79.4(3) . . ?
O1H Mn8H O2G 96.0(3) . . ?
N1H Mn8H O2G 173.3(3) . . ?
O3H Mn8H O2G 94.7(3) . . ?
O1H Mn8H O4H 87.9(3) . . ?
N1H Mn8H O4H 91.3(3) . . ?
O3H Mn8H O4H 94.4(3) . . ?
O2G Mn8H O4H 86.0(2) . . ?
O1H Mn8H N2G 89.5(3) . . ?
N1H Mn8H N2G 109.3(3) . . ?
O3H Mn8H N2G 92.0(3) . . ?
O2G Mn8H N2G 73.8(3) . . ?
O4H Mn8H N2G 159.2(3) . . ?
O4H S1H C12H 105.2(5) . . ?
O4H S1H C13H 103.1(5) . . ?
C12H S1H C13H 98.5(6) . . ?
C1H O1H Mn8H 129.7(6) . . ?
C7H O2H Mn1A 121.7(6) . . ?
C8H O3H Mn8H 113.5(6) . . ?
S1H O4H Mn8H 126.4(4) . . ?
C7H N1H N2H 114.8(7) . . ?
C7H N1H Mn8H 130.1(6) . . ?
N2H N1H Mn8H 114.6(5) . . ?
C8H N2H N1H 110.5(7) . . ?
C8H N2H Mn1A 138.8(6) . . ?
N1H N2H Mn1A 108.6(5) . . ?
O1H C1H C6H 119.1(8) . . ?
O1H C1H C2H 124.2(8) . . ?
C6H C1H C2H 116.7(8) . . ?
C3H C2H C1H 119.5(8) . . ?
C3H C2H C7H 118.2(8) . . ?
C1H C2H C7H 122.3(8) . . ?
C4H C3H C2H 121.2(9) . . ?
C3H C4H C5H 119.0(9) . . ?
C6H C5H C4H 120.1(9) . . ?
C5H C6H C1H 123.4(9) . . ?
O2H C7H N1H 120.3(8) . . ?
O2H C7H C2H 118.6(8) . . ?
N1H C7H C2H 121.1(8) . . ?
O3H C8H N2H 121.7(9) . . ?
O3H C8H C9H 119.7(9) . . ?
N2H C8H C9H 118.6(8) . . ?
C11H C9H C8H 108.7(8) . . ?
C11H C9H C10H 110.3(9) . . ?
C8H C9H C10H 112.3(8) . . ?
O1L Mn1L N1L 90.3(3) . . ?
O1L Mn1L O3L 168.7(3) . . ?
N1L Mn1L O3L 79.1(3) . . ?
O1L Mn1L O2S 96.8(3) . . ?
N1L Mn1L O2S 172.0(3) . . ?
O3L Mn1L O2S 94.0(3) . . ?
O1L Mn1L O4L 84.3(3) . . ?
N1L Mn1L O4L 92.9(3) . . ?
O3L Mn1L O4L 100.1(3) . . ?
O2S Mn1L O4L 84.1(3) . . ?
O1L Mn1L N2S 87.8(3) . . ?
N1L Mn1L N2S 110.7(3) . . ?
O3L Mn1L N2S 92.3(3) . . ?
O2S Mn1L N2S 73.4(2) . . ?
O4L Mn1L N2S 155.1(3) . . ?
O4L S1L C12L 106.9(5) . . ?
O4L S1L C13L 105.5(5) . . ?
C12L S1L C13L 97.3(6) . . ?
C1L O1L Mn1L 128.3(5) . . ?
C7L O2L Mn2M 122.2(6) . . ?
C8L O3L Mn1L 113.2(6) . . ?
S1L O4L Mn1L 141.7(4) . . ?
C7L N1L N2L 113.7(7) . . ?
C7L N1L Mn1L 130.3(6) . . ?
N2L N1L Mn1L 115.2(5) . . ?
C8L N2L N1L 109.2(7) . . ?
C8L N2L Mn2M 141.1(6) . . ?
N1L N2L Mn2M 108.0(5) . . ?
O1L C1L C6L 117.5(8) . . ?
O1L C1L C2L 124.4(8) . . ?
C6L C1L C2L 117.9(8) . . ?
C3L C2L C1L 119.9(8) . . ?
C3L C2L C7L 116.8(8) . . ?
C1L C2L C7L 123.3(8) . . ?
C4L C3L C2L 121.6(9) . . ?
C3L C4L C5L 119.1(9) . . ?
C4L C5L C6L 120.0(9) . . ?
C5L C6L C1L 121.3(9) . . ?
O2L C7L N1L 122.2(8) . . ?
O2L C7L C2L 118.5(8) . . ?
N1L C7L C2L 119.2(8) . . ?
N2L C8L O3L 122.6(8) . . ?
N2L C8L C9L 118.5(8) . . ?
O3L C8L C9L 118.8(8) . . ?
C8L C9L C11L 111.6(8) . . ?
C8L C9L C10L 109.3(8) . . ?
C11L C9L C10L 110.1(8) . . ?
O1M Mn2M O3M 170.4(3) . . ?
O1M Mn2M N1M 90.5(3) . . ?
O3M Mn2M N1M 80.2(3) . . ?
O1M Mn2M O2L 93.4(3) . . ?
O3M Mn2M O2L 95.8(3) . . ?
N1M Mn2M O2L 175.8(3) . . ?
O1M Mn2M O4M 90.9(3) . . ?
O3M Mn2M O4M 87.1(3) . . ?
N1M Mn2M O4M 94.2(3) . . ?
O2L Mn2M O4M 84.1(3) . . ?
O1M Mn2M N2L 94.0(3) . . ?
O3M Mn2M N2L 91.4(3) . . ?
N1M Mn2M N2L 107.5(3) . . ?
O2L Mn2M N2L 73.8(2) . . ?
O4M Mn2M N2L 157.7(3) . . ?
O4M S11M C13M 114.5(7) . . ?
O4M S11M C12M 106.6(6) . . ?
C13M S11M C12M 101.1(8) . . ?
O4M S12M C13M 118.6(10) . . ?
O4M S12M C12M 107.2(8) . . ?
C13M S12M C12M 99.1(9) . . ?
C1M O1M Mn2M 130.7(6) . . ?
C7M O2M Mn3N 122.8(6) . . ?
C8M O3M Mn2M 112.4(6) . . ?
S12M O4M S11M 47.3(5) . . ?
S12M O4M Mn2M 143.8(6) . . ?
S11M O4M Mn2M 125.8(5) . . ?
C7M N1M N2M 114.3(7) . . ?
C7M N1M Mn2M 130.7(6) . . ?
N2M N1M Mn2M 113.8(6) . . ?
C8M N2M N1M 109.0(7) . . ?
C8M N2M Mn3N 142.9(6) . . ?
N1M N2M Mn3N 107.6(5) . . ?
O1M C1M C6M 118.3(8) . . ?
O1M C1M C2M 123.9(8) . . ?
C6M C1M C2M 117.9(9) . . ?
C3M C2M C1M 118.9(8) . . ?
C3M C2M C7M 117.8(8) . . ?
C1M C2M C7M 123.3(8) . . ?
C4M C3M C2M 122.6(9) . . ?
C5M C4M C3M 117.3(10) . . ?
C6M C5M C4M 122.8(9) . . ?
C5M C6M C1M 120.5(9) . . ?
O2M C7M N1M 121.0(8) . . ?
O2M C7M C2M 118.9(8) . . ?
N1M C7M C2M 120.1(8) . . ?
N2M C8M O3M 124.1(9) . . ?
N2M C8M C9M 117.4(8) . . ?
O3M C8M C9M 118.5(9) . . ?
C10M C9M C8M 113.0(9) . . ?
C10M C9M C11M 108.5(10) . . ?
C8M C9M C11M 109.0(9) . . ?
S11M C12M S12M 37.1(5) . . ?
S12M C13M S11M 39.8(5) . . ?
O1N Mn3N O3N 170.6(3) . . ?
O1N Mn3N N1N 91.1(3) . . ?
O3N Mn3N N1N 79.6(3) . . ?
O1N Mn3N O2M 96.8(3) . . ?
O3N Mn3N O2M 92.5(3) . . ?
N1N Mn3N O2M 172.2(3) . . ?
O1N Mn3N O4N 89.6(3) . . ?
O3N Mn3N O4N 89.8(3) . . ?
N1N Mn3N O4N 94.7(3) . . ?
O2M Mn3N O4N 84.8(3) . . ?
O1N Mn3N N2M 90.1(3) . . ?
O3N Mn3N N2M 93.9(3) . . ?
N1N Mn3N N2M 106.7(3) . . ?
O2M Mn3N N2M 73.9(3) . . ?
O4N Mn3N N2M 158.5(3) . . ?
O4N S11N C12N 112.1(7) . . ?
O4N S11N C131 111.4(9) . . ?
C12N S11N C131 99.9(9) . . ?
O4N S11N C132 94.8(8) . . ?
C12N S11N C132 88.1(9) . . ?
C131 S11N C132 26.4(9) . . ?
O4N S12N C12N 127.6(11) . . ?
O4N S12N C132 107.2(11) . . ?
C12N S12N C132 98.7(11) . . ?
O4N S12N C131 96.2(10) . . ?
C12N S12N C131 89.3(10) . . ?
C132 S12N C131 24.2(9) . . ?
C1N O1N Mn3N 129.8(6) . . ?
C7N O2N Mn4O 121.8(6) . . ?
C8N O3N Mn3N 114.4(6) . . ?
S12N O4N S11N 52.4(6) . . ?
S12N O4N Mn3N 136.8(7) . . ?
S11N O4N Mn3N 124.4(5) . . ?
C7N N1N N2N 113.8(7) . . ?
C7N N1N Mn3N 130.8(6) . . ?
N2N N1N Mn3N 115.0(6) . . ?
C8N N2N N1N 108.2(7) . . ?
C8N N2N Mn4O 142.4(6) . . ?
N1N N2N Mn4O 109.4(5) . . ?
O1N C1N C6N 118.0(9) . . ?
O1N C1N C2N 125.2(9) . . ?
C6N C1N C2N 116.8(9) . . ?
C3N C2N C1N 119.0(9) . . ?
C3N C2N C7N 118.2(9) . . ?
C1N C2N C7N 122.8(9) . . ?
C4N C3N C2N 121.7(10) . . ?
C3N C4N C5N 119.3(11) . . ?
C6N C5N C4N 120.0(11) . . ?
C5N C6N C1N 123.1(10) . . ?
O2N C7N N1N 120.9(8) . . ?
O2N C7N C2N 119.3(8) . . ?
N1N C7N C2N 119.8(8) . . ?
N2N C8N O3N 122.4(8) . . ?
N2N C8N C9N 120.6(8) . . ?
O3N C8N C9N 116.9(8) . . ?
C10N C9N C8N 107.4(9) . . ?
C10N C9N C11N 113.4(11) . . ?
C8N C9N C11N 110.7(9) . . ?
S12N C12N S11N 44.3(6) . . ?
C132 C131 S11N 93(3) . . ?
C132 C131 S12N 57(2) . . ?
S11N C131 S12N 35.4(6) . . ?
C131 C132 S12N 98(3) . . ?
C131 C132 S11N 61(2) . . ?
S12N C132 S11N 37.6(6) . . ?
O1O Mn4O O3O 169.5(3) . . ?
O1O Mn4O N1O 90.4(3) . . ?
O3O Mn4O N1O 79.9(3) . . ?
O1O Mn4O O2N 96.6(3) . . ?
O3O Mn4O O2N 93.3(3) . . ?
N1O Mn4O O2N 172.0(3) . . ?
O1O Mn4O O4O 89.3(3) . . ?
O3O Mn4O O4O 88.0(3) . . ?
N1O Mn4O O4O 98.5(3) . . ?
O2N Mn4O O4O 85.3(3) . . ?
O1O Mn4O N2N 92.4(3) . . ?
O3O Mn4O N2N 93.7(3) . . ?
N1O Mn4O N2N 102.0(3) . . ?
O2N Mn4O N2N 74.0(3) . . ?
O4O Mn4O N2N 159.4(3) . . ?
O4O S1O C12O 107.0(5) . . ?
O4O S1O C13O 107.7(5) . . ?
C12O S1O C13O 96.2(6) . . ?
C1O O1O Mn4O 129.3(6) . . ?
C7O O2O Mn5P 119.6(6) . . ?
C8O O3O Mn4O 112.7(6) . . ?
S1O O4O Mn4O 140.2(5) . . ?
C7O N1O N2O 112.2(8) . . ?
C7O N1O Mn4O 131.9(7) . . ?
N2O N1O Mn4O 115.5(6) . . ?
C8O N2O N1O 108.4(8) . . ?
C8O N2O Mn5P 140.8(7) . . ?
N1O N2O Mn5P 110.9(6) . . ?
O1O C1O C2O 124.7(9) . . ?
O1O C1O C6O 116.2(9) . . ?
C2O C1O C6O 119.1(10) . . ?
C1O C2O C3O 118.4(10) . . ?
C1O C2O C7O 124.3(9) . . ?
C3O C2O C7O 117.3(10) . . ?
C4O C3O C2O 121.7(11) . . ?
C3O C4O C5O 118.6(12) . . ?
C6O C5O C4O 122.5(12) . . ?
C5O C6O C1O 119.4(11) . . ?
O2O C7O N1O 121.9(9) . . ?
O2O C7O C2O 119.7(9) . . ?
N1O C7O C2O 118.3(9) . . ?
O3O C8O N2O 123.5(9) . . ?
O3O C8O C9O 117.7(9) . . ?
N2O C8O C9O 118.8(9) . . ?
C10O C9O C8O 110.6(10) . . ?
C10O C9O C11O 112.9(11) . . ?
C8O C9O C11O 107.2(10) . . ?
O1P Mn5P O3P 170.2(3) . . ?
O1P Mn5P N1P 90.1(3) . . ?
O3P Mn5P N1P 80.1(3) . . ?
O1P Mn5P O2O 93.0(3) . . ?
O3P Mn5P O2O 96.7(3) . . ?
N1P Mn5P O2O 175.0(3) . . ?
O1P Mn5P O4P 92.0(3) . . ?
O3P Mn5P O4P 88.2(3) . . ?
N1P Mn5P O4P 94.6(3) . . ?
O2O Mn5P O4P 81.5(3) . . ?
O1P Mn5P N2O 94.7(3) . . ?
O3P Mn5P N2O 89.2(3) . . ?
N1P Mn5P N2O 109.8(3) . . ?
O2O Mn5P N2O 73.8(3) . . ?
O4P Mn5P N2O 154.6(3) . . ?
O4P S11P C13P 105.6(9) . . ?
O4P S11P C12P 101.3(7) . . ?
C13P S11P C12P 108.8(11) . . ?
O4P S12P C13P 117.0(12) . . ?
O4P S12P C12P 103.1(8) . . ?
C13P S12P C12P 109.8(11) . . ?
C1P O1P Mn5P 129.6(6) . . ?
C7P O2P Mn6Q 120.5(6) . . ?
C8P O3P Mn5P 112.4(6) . . ?
S12P O4P S11P 45.2(4) . . ?
S12P O4P Mn5P 160.9(6) . . ?
S11P O4P Mn5P 117.6(5) . . ?
C7P N1P N2P 110.7(8) . . ?
C7P N1P Mn5P 133.3(7) . . ?
N2P N1P Mn5P 115.9(6) . . ?
C8P N2P N1P 108.1(8) . . ?
C8P N2P Mn6Q 140.5(7) . . ?
N1P N2P Mn6Q 111.1(5) . . ?
O1P C1P C2P 125.4(8) . . ?
O1P C1P C6P 116.4(9) . . ?
C2P C1P C6P 118.2(9) . . ?
C1P C2P C3P 120.4(9) . . ?
C1P C2P C7P 123.5(9) . . ?
C3P C2P C7P 115.9(9) . . ?
C4P C3P C2P 120.7(10) . . ?
C3P C4P C5P 118.9(10) . . ?
C6P C5P C4P 120.4(9) . . ?
C5P C6P C1P 121.3(10) . . ?
O2P C7P N1P 122.8(9) . . ?
O2P C7P C2P 119.8(8) . . ?
N1P C7P C2P 117.4(9) . . ?
O3P C8P N2P 123.0(8) . . ?
O3P C8P C9P 119.9(9) . . ?
N2P C8P C9P 117.0(9) . . ?
C11P C9P C10P 110.1(11) . . ?
C11P C9P C8P 111.5(10) . . ?
C10P C9P C8P 108.6(10) . . ?
S11P C12P S12P 38.6(5) . . ?
S12P C13P S11P 43.2(7) . . ?
O1Q Mn6Q N1Q 90.9(3) . . ?
O1Q Mn6Q O3Q 169.6(3) . . ?
N1Q Mn6Q O3Q 78.8(3) . . ?
O1Q Mn6Q O2P 95.1(3) . . ?
N1Q Mn6Q O2P 173.9(3) . . ?
O3Q Mn6Q O2P 95.2(3) . . ?
O1Q Mn6Q O4Q 88.9(3) . . ?
N1Q Mn6Q O4Q 94.2(3) . . ?
O3Q Mn6Q O4Q 93.4(3) . . ?
O2P Mn6Q O4Q 85.3(3) . . ?
O1Q Mn6Q N2P 91.4(3) . . ?
N1Q Mn6Q N2P 107.1(3) . . ?
O3Q Mn6Q N2P 90.1(3) . . ?
O2P Mn6Q N2P 73.5(3) . . ?
O4Q Mn6Q N2P 158.7(3) . . ?
O4Q S1Q C12Q 106.4(6) . . ?
O4Q S1Q C13Q 104.5(6) . . ?
C12Q S1Q C13Q 97.6(7) . . ?
C1Q O1Q Mn6Q 128.1(6) . . ?
C7Q O2Q Mn7R 121.3(6) . . ?
C8Q O3Q Mn6Q 113.8(6) . . ?
S1Q O4Q Mn6Q 120.9(4) . . ?
C7Q N1Q N2Q 112.4(7) . . ?
C7Q N1Q Mn6Q 131.2(6) . . ?
N2Q N1Q Mn6Q 116.1(6) . . ?
C8Q N2Q N1Q 107.6(7) . . ?
C8Q N2Q Mn7R 141.7(6) . . ?
N1Q N2Q Mn7R 108.8(5) . . ?
O1Q C1Q C2Q 125.0(9) . . ?
O1Q C1Q C6Q 117.4(8) . . ?
C2Q C1Q C6Q 117.6(9) . . ?
C1Q C2Q C3Q 120.1(9) . . ?
C1Q C2Q C7Q 123.3(9) . . ?
C3Q C2Q C7Q 116.6(8) . . ?
C4Q C3Q C2Q 121.3(10) . . ?
C5Q C4Q C3Q 118.8(11) . . ?
C4Q C5Q C6Q 122.0(10) . . ?
C5Q C6Q C1Q 120.2(10) . . ?
O2Q C7Q N1Q 123.0(9) . . ?
O2Q C7Q C2Q 118.4(9) . . ?
N1Q C7Q C2Q 118.5(8) . . ?
O3Q C8Q N2Q 123.3(9) . . ?
O3Q C8Q C9Q 116.9(9) . . ?
N2Q C8Q C9Q 119.8(8) . . ?
C10Q C9Q C8Q 109.3(9) . . ?
C10Q C9Q C11Q 110.0(10) . . ?
C8Q C9Q C11Q 110.7(9) . . ?
O1R Mn7R O3R 169.9(3) . . ?
O1R Mn7R N1R 90.8(3) . . ?
O3R Mn7R N1R 79.9(3) . . ?
O1R Mn7R O2Q 95.4(3) . . ?
O3R Mn7R O2Q 93.9(3) . . ?
N1R Mn7R O2Q 173.8(3) . . ?
O1R Mn7R N2Q 90.3(3) . . ?
O3R Mn7R N2Q 96.0(3) . . ?
N1R Mn7R N2Q 106.6(3) . . ?
O2Q Mn7R N2Q 74.5(3) . . ?
O1R Mn7R O4R 89.7(3) . . ?
O3R Mn7R O4R 86.9(3) . . ?
N1R Mn7R O4R 93.0(3) . . ?
O2Q Mn7R O4R 86.0(3) . . ?
N2Q Mn7R O4R 160.5(3) . . ?
O4R S1R C13R 105.7(5) . . ?
O4R S1R C12R 105.2(5) . . ?
C13R S1R C12R 98.4(6) . . ?
C1R O1R Mn7R 130.0(6) . . ?
C7R O2R Mn8S 120.9(6) . . ?
C8R O3R Mn7R 114.1(6) . . ?
S1R O4R Mn7R 121.6(4) . . ?
C7R N1R N2R 114.0(7) . . ?
C7R N1R Mn7R 131.3(6) . . ?
N2R N1R Mn7R 114.7(6) . . ?
C8R N2R N1R 109.6(7) . . ?
C8R N2R Mn8S 141.7(6) . . ?
N1R N2R Mn8S 108.5(5) . . ?
O1R C1R C6R 117.6(8) . . ?
O1R C1R C2R 124.4(8) . . ?
C6R C1R C2R 118.0(9) . . ?
C3R C2R C1R 119.0(8) . . ?
C3R C2R C7R 117.1(8) . . ?
C1R C2R C7R 123.8(9) . . ?
C4R C3R C2R 121.7(9) . . ?
C3R C4R C5R 119.1(10) . . ?
C6R C5R C4R 120.0(9) . . ?
C5R C6R C1R 122.1(9) . . ?
O2R C7R N1R 121.7(8) . . ?
O2R C7R C2R 119.1(8) . . ?
N1R C7R C2R 119.1(8) . . ?
N2R C8R O3R 121.4(9) . . ?
N2R C8R C9R 119.8(9) . . ?
O3R C8R C9R 118.5(9) . . ?
C8R C9R C11R 111.1(8) . . ?
C8R C9R C10R 109.6(8) . . ?
C11R C9R C10R 109.6(9) . . ?
O1S Mn8S O3S 170.1(3) . . ?
O1S Mn8S N1S 90.6(3) . . ?
O3S Mn8S N1S 80.0(3) . . ?
O1S Mn8S O2R 95.5(3) . . ?
O3S Mn8S O2R 93.9(3) . . ?
N1S Mn8S O2R 173.9(3) . . ?
O1S Mn8S O4S 88.7(3) . . ?
O3S Mn8S O4S 89.0(3) . . ?
N1S Mn8S O4S 95.4(3) . . ?
O2R Mn8S O4S 85.0(3) . . ?
O1S Mn8S N2R 92.7(3) . . ?
O3S Mn8S N2R 92.8(3) . . ?
N1S Mn8S N2R 105.0(3) . . ?
O2R Mn8S N2R 74.5(3) . . ?
O4S Mn8S N2R 159.5(3) . . ?
O4S S11S C12S 105.7(6) . . ?
O4S S11S C13S 104.4(6) . . ?
C12S S11S C13S 97.5(7) . . ?
O4S S12S C12S 124(2) . . ?
O4S S12S C13S 112.7(19) . . ?
C12S S12S C13S 100.0(19) . . ?
C1S O1S Mn8S 129.2(5) . . ?
C7S O2S Mn1L 121.0(5) . . ?
C8S O3S Mn8S 112.0(6) . . ?
S12S O4S S11S 47.2(17) . . ?
S12S O4S Mn8S 154.3(12) . . ?
S11S O4S Mn8S 119.9(5) . . ?
C7S N1S N2S 113.0(7) . . ?
C7S N1S Mn8S 131.9(6) . . ?
N2S N1S Mn8S 115.1(5) . . ?
C8S N2S N1S 108.8(7) . . ?
C8S N2S Mn1L 141.1(6) . . ?
N1S N2S Mn1L 109.8(5) . . ?
O1S C1S C6S 117.3(8) . . ?
O1S C1S C2S 124.4(8) . . ?
C6S C1S C2S 118.3(9) . . ?
C3S C2S C1S 118.9(8) . . ?
C3S C2S C7S 117.9(8) . . ?
C1S C2S C7S 123.2(8) . . ?
C4S C3S C2S 121.8(9) . . ?
C3S C4S C5S 118.8(9) . . ?
C6S C5S C4S 120.3(9) . . ?
C5S C6S C1S 121.8(9) . . ?
O2S C7S N1S 121.8(8) . . ?
O2S C7S C2S 119.3(8) . . ?
N1S C7S C2S 118.9(8) . . ?
N2S C8S O3S 123.7(9) . . ?
N2S C8S C9S 119.0(9) . . ?
O3S C8S C9S 117.2(9) . . ?
C8S C9S C10S 110.9(9) . . ?
C8S C9S C11S 108.5(10) . . ?
C10S C9S C11S 110.7(10) . . ?
S12S C12S S11S 40.1(14) . . ?
S11S C13S S12S 37.6(12) . . ?
O1Z S11Z C1Z 105.1(7) . . ?
O1Z S11Z C2Z 104.6(6) . . ?
C1Z S11Z C2Z 97.7(8) . . ?
C1Z S12Z O1Z 118.4(13) . . ?
C1Z S12Z C2Z 122.6(13) . . ?
O1Z S12Z C2Z 103.2(10) . . ?
S11Z O1Z S12Z 41.3(5) . . ?
S12Z C1Z S11Z 40.6(8) . . ?
S12Z C2Z S11Z 37.1(6) . . ?
O2Z S2Z C3Z 105.8(8) . . ?
O2Z S2Z C4Z 105.5(8) . . ?
C3Z S2Z C4Z 96.7(9) . . ?
O3Z S31Z C5Z 102.6(9) . . ?
O3Z S31Z C6Z 105.7(8) . . ?
C5Z S31Z C6Z 97.1(8) . . ?
C6Z S32Z O3Z 102(2) . . ?
C6Z S32Z C5Z 91.8(19) . . ?
O3Z S32Z C5Z 83.9(18) . . ?
S31Z O3Z S32Z 64.7(14) . . ?
S31Z C5Z S32Z 53.7(12) . . ?
S32Z C6Z S31Z 60.0(15) . . ?
O4Z S4Z C7Z 106.2(6) . . ?
O4Z S4Z C8Z 106.1(7) . . ?
C7Z S4Z C8Z 98.0(7) . . ?
O5Z S5Z C10Z 107.4(9) . . ?
O5Z S5Z C9Z 107.9(7) . . ?
C10Z S5Z C9Z 98.7(10) . . ?
O6Z S61Z C11Z 102.1(11) . . ?
O6Z S61Z C12Z 108.8(9) . . ?
C11Z S61Z C12Z 86.4(11) . . ?
C11Z S62Z O6Z 107.5(16) . . ?
C11Z S62Z C12Z 97.5(17) . . ?
O6Z S62Z C12Z 85.7(9) . . ?
S61Z O6Z S62Z 57.6(6) . . ?
S62Z C11Z S61Z 67.7(15) . . ?
S61Z C12Z S62Z 51.1(7) . . ?
O7Z S7Z C13Z 104.7(8) . . ?
O7Z S7Z C14Z 107.4(7) . . ?
C13Z S7Z C14Z 97.0(8) . . ?
O8Z S81Z C15Z 110.0(9) . . ?
O8Z S81Z C16Z 106.5(10) . . ?
C15Z S81Z C16Z 95.7(9) . . ?
O8Z S82Z C16Z 106.7(12) . . ?
O8Z S82Z C15Z 102.4(12) . . ?
C16Z S82Z C15Z 101.3(12) . . ?
S81Z O8Z S82Z 54.8(8) . . ?
S81Z C15Z S82Z 47.1(7) . . ?
S82Z C16Z S81Z 45.7(7) . . ?
O9Z S91Z C17Z 112.5(8) . . ?
O9Z S91Z C18Z 108.7(6) . . ?
C17Z S91Z C18Z 102.6(9) . . ?
O9Z S92Z C17Z 117.4(11) . . ?
O9Z S92Z C18Z 105.3(8) . . ?
C17Z S92Z C18Z 107.5(10) . . ?
S91Z O9Z S92Z 43.5(5) . . ?
S92Z C17Z S91Z 39.2(6) . . ?
S91Z C18Z S92Z 36.2(4) . . ?
O10Z S101 C19Z 113.1(11) . . ?
O10Z S101 C20Z 100.4(13) . . ?
C19Z S101 C20Z 103.0(13) . . ?
C19Z S102 C20Z 104(3) . . ?
S102 C19Z S101 70(2) . . ?
S101 C20Z S102 56.8(17) . . ?
O11Z S111 C22Z 104.5(13) . . ?
O11Z S111 C21Z 104.9(11) . . ?
C22Z S111 C21Z 101.1(11) . . ?
C22Z S112 O11Z 97(2) . . ?
C22Z S112 C21Z 103(2) . . ?
O11Z S112 C21Z 81.5(15) . . ?
S111 O11Z S112 55.6(12) . . ?
S111 C21Z S112 52.5(12) . . ?
S112 C22Z S111 64.3(18) . . ?
O12Z S121 C24Z 114.9(15) . . ?
O12Z S121 C23Z 105.5(17) . . ?
C24Z S121 C23Z 96.1(16) . . ?
O13Z S131 C26Z 106.8(11) . . ?
O13Z S131 C25Z 104.1(11) . . ?
C26Z S131 C25Z 97.7(11) . . ?
C25Z S132 O13Z 108.9(16) . . ?
C25Z S132 C26Z 103.2(16) . . ?
O13Z S132 C26Z 91.4(14) . . ?
S131 O13Z S132 57.4(11) . . ?
S132 C25Z S131 50.1(10) . . ?
S131 C26Z S132 50.0(9) . . ?
O14Z S141 C28Z 116.9(10) . . ?
O14Z S141 C27Z 107.8(9) . . ?
C28Z S141 C27Z 95.3(9) . . ?
O14Z S142 C28Z 125.1(13) . . ?
O14Z S142 C27Z 107.2(11) . . ?
C28Z S142 C27Z 94.3(11) . . ?
S142 O14Z S141 49.4(8) . . ?
S141 C27Z S142 35.1(5) . . ?
S142 C28Z S141 37.4(6) . . ?
O15Z S151 C29Z 106.8(9) . . ?
O15Z S151 C30Z 103.0(9) . . ?
C29Z S151 C30Z 99.0(8) . . ?
C29Z S152 O15Z 97(3) . . ?
C29Z S152 C30Z 94(3) . . ?
O15Z S152 C30Z 88(2) . . ?
S151 O15Z S152 63.0(19) . . ?
S152 C29Z S151 58.5(18) . . ?
S151 C30Z S152 53.5(16) . . ?
O161 S161 C31Z 106.0(9) . . ?
O161 S161 C32Z 106.7(9) . . ?
C31Z S161 C32Z 97.4(8) . . ?
O161 S161 O162 27.2(9) . . ?
C31Z S161 O162 88.5(10) . . ?
C32Z S161 O162 88.9(9) . . ?
O162 S162 C31Z 121.2(15) . . ?
O162 S162 O161 31.7(11) . . ?
C31Z S162 O161 100.1(10) . . ?
O162 S162 C32Z 110.6(13) . . ?
C31Z S162 C32Z 102.5(10) . . ?
O161 S162 C32Z 95.9(9) . . ?
O162 O161 S161 106(2) . . ?
O162 O161 S162 50.5(19) . . ?
S161 O161 S162 55.9(7) . . ?
O161 O162 S162 98(2) . . ?
O161 O162 S161 46.7(17) . . ?
S162 O162 S161 51.4(10) . . ?
S162 C31Z S161 55.4(7) . . ?
S161 C32Z S162 48.7(6) . . ?

loop_
_geom_bond_atom_site_label_1
_geom_bond_atom_site_label_2
_geom_bond_distance
_geom_bond_site_symmetry_2
_geom_bond_publ_flag
Mn1A O1A 1.889(6) . ?
Mn1A N1A 1.921(7) . ?
Mn1A O3A 1.923(6) . ?
Mn1A O2H 1.947(6) . ?
Mn1A O4A 2.239(7) . ?
Mn1A N2H 2.262(8) . ?
S1A O4A 1.509(7) . ?
S1A C13A 1.754(19) . ?
S1A C12A 1.803(14) . ?
O1A C1A 1.321(11) . ?
O2A C7A 1.257(10) . ?
O2A Mn2B 1.981(6) . ?
O3A C8A 1.283(10) . ?
N1A C7A 1.307(11) . ?
N1A N2A 1.435(10) . ?
N2A C8A 1.302(12) . ?
N2A Mn2B 2.234(8) . ?
C1A C2A 1.390(12) . ?
C1A C6A 1.392(13) . ?
C2A C3A 1.390(13) . ?
C2A C7A 1.491(12) . ?
C3A C4A 1.371(12) . ?
C4A C5A 1.393(14) . ?
C5A C6A 1.377(14) . ?
C8A C9A 1.507(13) . ?
C9A C11A 1.40(2) . ?
C9A C10A 1.47(2) . ?
Mn2B O1B 1.860(7) . ?
Mn2B O3B 1.901(7) . ?
Mn2B N1B 1.950(7) . ?
Mn2B O4B 2.205(7) . ?
S11B O4B 1.514(9) . ?
S11B C12B 1.793(18) . ?
S11B C13B 1.822(14) . ?
S12B O4B 1.337(15) . ?
S12B C12B 1.48(2) . ?
S12B C13B 1.84(2) . ?
O1B C1B 1.291(12) . ?
O2B C7B 1.297(10) . ?
O2B Mn3C 1.992(6) . ?
O3B C8B 1.299(10) . ?
N1B C7B 1.290(12) . ?
N1B N2B 1.431(10) . ?
N2B C8B 1.298(12) . ?
N2B Mn3C 2.263(7) . ?
C1B C6B 1.381(14) . ?
C1B C2B 1.428(12) . ?
C2B C3B 1.369(15) . ?
C2B C7B 1.464(13) . ?
C3B C4B 1.369(17) . ?
C4B C5B 1.371(18) . ?
C5B C6B 1.341(17) . ?
C8B C9B 1.494(14) . ?
C9B C10B 1.47(2) . ?
C9B C11B 1.51(2) . ?
Mn3C O1C 1.861(6) . ?
Mn3C O3C 1.925(7) . ?
Mn3C N1C 1.940(8) . ?
Mn3C O4C 2.221(7) . ?
S1C O4C 1.502(7) . ?
S1C C12C 1.776(12) . ?
S1C C13C 1.782(14) . ?
O1C C1C 1.321(11) . ?
O2C C7C 1.273(11) . ?
O2C Mn4D 1.947(6) . ?
O3C C8C 1.304(10) . ?
N1C C7C 1.307(12) . ?
N1C N2C 1.428(10) . ?
N2C C8C 1.285(12) . ?
N2C Mn4D 2.277(8) . ?
C1C C6C 1.387(13) . ?
C1C C2C 1.430(13) . ?
C2C C3C 1.397(14) . ?
C2C C7C 1.462(13) . ?
C3C C4C 1.343(14) . ?
C4C C5C 1.384(15) . ?
C5C C6C 1.350(15) . ?
C8C C9C 1.514(13) . ?
C9C C11C 1.486(14) . ?
C9C C10C 1.518(14) . ?
Mn4D O1D 1.857(6) . ?
Mn4D O3D 1.911(6) . ?
Mn4D N1D 1.935(7) . ?
Mn4D O4D 2.213(7) . ?
S1D O4D 1.506(8) . ?
S1D C12D 1.791(14) . ?
S1D C13D 1.800(14) . ?
O1D C1D 1.318(11) . ?
O2D C7D 1.286(10) . ?
O2D Mn5E 1.964(6) . ?
O3D C8D 1.311(10) . ?
N1D C7D 1.320(11) . ?
N1D N2D 1.415(10) . ?
N2D C8D 1.270(11) . ?
N2D Mn5E 2.226(8) . ?
C1D C2D 1.381(13) . ?
C1D C6D 1.404(13) . ?
C2D C3D 1.388(13) . ?
C2D C7D 1.460(12) . ?
C3D C4D 1.375(14) . ?
C4D C5D 1.372(15) . ?
C5D C6D 1.365(14) . ?
C8D C9D 1.513(13) . ?
C9D C10D 1.522(14) . ?
C9D C11D 1.527(15) . ?
Mn5E O1E 1.853(7) . ?
Mn5E O3E 1.918(7) . ?
Mn5E N1E 1.934(7) . ?
Mn5E O4E 2.263(7) . ?
S1E O4E 1.514(7) . ?
S1E C12E 1.791(13) . ?
S1E C13E 1.792(14) . ?
O1E C1E 1.324(11) . ?
O2E C7E 1.284(11) . ?
O2E Mn6F 1.935(7) . ?
O3E C8E 1.302(11) . ?
N1E C7E 1.306(11) . ?
N1E N2E 1.417(10) . ?
N2E C8E 1.288(12) . ?
N2E Mn6F 2.284(7) . ?
C1E C2E 1.388(13) . ?
C1E C6E 1.400(14) . ?
C2E C3E 1.383(13) . ?
C2E C7E 1.479(13) . ?
C3E C4E 1.368(14) . ?
C4E C5E 1.375(15) . ?
C5E C6E 1.393(15) . ?
C8E C9E 1.513(14) . ?
C9E C11E 1.508(14) . ?
C9E C10E 1.524(15) . ?
Mn6F O1F 1.885(7) . ?
Mn6F O3F 1.914(6) . ?
Mn6F N1F 1.939(8) . ?
Mn6F O4F 2.206(7) . ?
S1F O4F 1.489(8) . ?
S1F C12F 1.783(14) . ?
S1F C13F 1.807(17) . ?
O1F C1F 1.330(12) . ?
O2F C7F 1.283(10) . ?
O2F Mn7G 1.956(6) . ?
O3F C8F 1.293(10) . ?
N1F C7F 1.310(12) . ?
N1F N2F 1.436(10) . ?
N2F C8F 1.297(12) . ?
N2F Mn7G 2.290(8) . ?
C1F C6F 1.407(13) . ?
C1F C2F 1.415(13) . ?
C2F C3F 1.387(14) . ?
C2F C7F 1.468(12) . ?
C3F C4F 1.378(13) . ?
C4F C5F 1.389(14) . ?
C5F C6F 1.356(14) . ?
C8F C9F 1.504(13) . ?
C9F C10F 1.495(14) . ?
C9F C11F 1.530(14) . ?
Mn7G O1G 1.845(7) . ?
Mn7G O3G 1.901(7) . ?
Mn7G N1G 1.938(7) . ?
Mn7G O4G 2.223(8) . ?
S1G O4G 1.489(8) . ?
S1G C13G 1.775(15) . ?
S1G C12G 1.782(13) . ?
O1G C1G 1.303(12) . ?
O2G C7G 1.279(10) . ?
O2G Mn8H 1.978(6) . ?
O3G C8G 1.288(11) . ?
N1G C7G 1.309(11) . ?
N1G N2G 1.403(10) . ?
N2G C8G 1.291(11) . ?
N2G Mn8H 2.261(8) . ?
C1G C6G 1.399(13) . ?
C1G C2G 1.421(13) . ?
C2G C3G 1.363(12) . ?
C2G C7G 1.458(12) . ?
C3G C4G 1.369(13) . ?
C4G C5G 1.382(14) . ?
C5G C6G 1.358(15) . ?
C8G C9G 1.484(15) . ?
C9G C11G 1.512(18) . ?
C9G C10G 1.549(18) . ?
Mn8H O1H 1.868(7) . ?
Mn8H N1H 1.934(7) . ?
Mn8H O3H 1.935(7) . ?
Mn8H O4H 2.257(7) . ?
S1H O4H 1.502(7) . ?
S1H C12H 1.783(13) . ?
S1H C13H 1.796(13) . ?
O1H C1H 1.317(11) . ?
O2H C7H 1.278(10) . ?
O3H C8H 1.281(11) . ?
N1H C7H 1.321(11) . ?
N1H N2H 1.397(9) . ?
N2H C8H 1.299(12) . ?
C1H C6H 1.389(12) . ?
C1H C2H 1.414(12) . ?
C2H C3H 1.398(13) . ?
C2H C7H 1.450(12) . ?
C3H C4H 1.368(13) . ?
C4H C5H 1.390(13) . ?
C5H C6H 1.339(13) . ?
C8H C9H 1.502(13) . ?
C9H C11H 1.493(14) . ?
C9H C10H 1.522(14) . ?
Mn1L O1L 1.860(6) . ?
Mn1L N1L 1.934(7) . ?
Mn1L O3L 1.934(6) . ?
Mn1L O2S 1.951(6) . ?
Mn1L O4L 2.264(7) . ?
Mn1L N2S 2.266(7) . ?
S1L O4L 1.492(7) . ?
S1L C12L 1.789(14) . ?
S1L C13L 1.793(13) . ?
O1L C1L 1.328(11) . ?
O2L C7L 1.266(10) . ?
O2L Mn2M 1.951(6) . ?
O3L C8L 1.297(10) . ?
N1L C7L 1.311(11) . ?
N1L N2L 1.422(9) . ?
N2L C8L 1.283(11) . ?
N2L Mn2M 2.299(7) . ?
C1L C6L 1.395(12) . ?
C1L C2L 1.397(12) . ?
C2L C3L 1.392(13) . ?
C2L C7L 1.474(12) . ?
C3L C4L 1.369(13) . ?
C4L C5L 1.385(14) . ?
C5L C6L 1.389(13) . ?
C8L C9L 1.511(12) . ?
C9L C11L 1.527(13) . ?
C9L C10L 1.530(13) . ?
Mn2M O1M 1.853(6) . ?
Mn2M O3M 1.913(6) . ?
Mn2M N1M 1.942(7) . ?
Mn2M O4M 2.260(7) . ?
S11M O4M 1.461(8) . ?
S11M C13M 1.685(17) . ?
S11M C12M 1.775(15) . ?
S12M O4M 1.392(11) . ?
S12M C13M 1.684(19) . ?
S12M C12M 1.824(16) . ?
O1M C1M 1.331(11) . ?
O2M C7M 1.259(10) . ?
O2M Mn3N 1.947(6) . ?
O3M C8M 1.285(11) . ?
N1M C7M 1.322(12) . ?
N1M N2M 1.419(10) . ?
N2M C8M 1.283(12) . ?
N2M Mn3N 2.291(8) . ?
C1M C6M 1.402(12) . ?
C1M C2M 1.405(12) . ?
C2M C3M 1.395(13) . ?
C2M C7M 1.457(12) . ?
C3M C4M 1.373(13) . ?
C4M C5M 1.366(13) . ?
C5M C6M 1.363(13) . ?
C8M C9M 1.511(13) . ?
C9M C10M 1.504(15) . ?
C9M C11M 1.521(15) . ?
Mn3N O1N 1.847(7) . ?
Mn3N O3N 1.892(7) . ?
Mn3N N1N 1.940(7) . ?
Mn3N O4N 2.211(8) . ?
S11N O4N 1.461(8) . ?
S11N C12N 1.709(16) . ?
S11N C131 1.75(2) . ?
S11N C132 2.00(3) . ?
S12N O4N 1.354(13) . ?
S12N C12N 1.579(19) . ?
S12N C132 1.83(3) . ?
S12N C131 2.15(3) . ?
O1N C1N 1.290(12) . ?
O2N C7N 1.304(10) . ?
O2N Mn4O 1.964(6) . ?
O3N C8N 1.305(10) . ?
N1N C7N 1.312(11) . ?
N1N N2N 1.427(10) . ?
N2N C8N 1.295(11) . ?
N2N Mn4O 2.278(7) . ?
C1N C6N 1.411(14) . ?
C1N C2N 1.428(13) . ?
C2N C3N 1.394(13) . ?
C2N C7N 1.444(13) . ?
C3N C4N 1.371(15) . ?
C4N C5N 1.401(16) . ?
C5N C6N 1.337(16) . ?
C8N C9N 1.493(13) . ?
C9N C10N 1.489(17) . ?
C9N C11N 1.494(17) . ?
C131 C132 0.89(3) . ?
Mn4O O1O 1.859(7) . ?
Mn4O O3O 1.904(6) . ?
Mn4O N1O 1.932(8) . ?
Mn4O O4O 2.223(7) . ?
S1O O4O 1.516(7) . ?
S1O C12O 1.794(13) . ?
S1O C13O 1.807(12) . ?
O1O C1O 1.348(12) . ?
O2O C7O 1.281(11) . ?
O2O Mn5P 1.977(7) . ?
O3O C8O 1.294(11) . ?
N1O C7O 1.327(12) . ?
N1O N2O 1.395(10) . ?
N2O C8O 1.297(12) . ?
N2O Mn5P 2.242(8) . ?
C1O C2O 1.382(14) . ?
C1O C6O 1.408(13) . ?
C2O C3O 1.410(15) . ?
C2O C7O 1.461(14) . ?
C3O C4O 1.354(16) . ?
C4O C5O 1.362(17) . ?
C5O C6O 1.358(16) . ?
C8O C9O 1.529(14) . ?
C9O C10O 1.526(17) . ?
C9O C11O 1.540(18) . ?
Mn5P O1P 1.856(6) . ?
Mn5P O3P 1.919(7) . ?
Mn5P N1P 1.920(8) . ?
Mn5P O4P 2.233(8) . ?
S11P O4P 1.573(9) . ?
S11P C13P 1.63(2) . ?
S11P C12P 1.734(18) . ?
S12P O4P 1.455(11) . ?
S12P C13P 1.54(2) . ?
S12P C12P 1.801(19) . ?
O1P C1P 1.340(11) . ?
O2P C7P 1.256(11) . ?
O2P Mn6Q 1.966(6) . ?
O3P C8P 1.307(12) . ?
N1P C7P 1.331(12) . ?
N1P N2P 1.409(11) . ?
N2P C8P 1.311(12) . ?
N2P Mn6Q 2.235(8) . ?
C1P C2P 1.371(13) . ?
C1P C6P 1.400(13) . ?
C2P C3P 1.400(13) . ?
C2P C7P 1.484(13) . ?
C3P C4P 1.365(13) . ?
C4P C5P 1.391(15) . ?
C5P C6P 1.361(14) . ?
C8P C9P 1.499(14) . ?
C9P C11P 1.485(17) . ?
C9P C10P 1.495(17) . ?
Mn6Q O1Q 1.858(7) . ?
Mn6Q N1Q 1.913(8) . ?
Mn6Q O3Q 1.933(7) . ?
Mn6Q O4Q 2.198(7) . ?
S1Q O4Q 1.515(7) . ?
S1Q C12Q 1.792(15) . ?
S1Q C13Q 1.798(14) . ?
O1Q C1Q 1.314(11) . ?
O2Q C7Q 1.257(11) . ?
O2Q Mn7R 1.952(6) . ?
O3Q C8Q 1.274(10) . ?
N1Q C7Q 1.322(12) . ?
N1Q N2Q 1.430(10) . ?
N2Q C8Q 1.289(12) . ?
N2Q Mn7R 2.265(8) . ?
C1Q C2Q 1.391(13) . ?
C1Q C6Q 1.419(13) . ?
C2Q C3Q 1.398(13) . ?
C2Q C7Q 1.480(13) . ?
C3Q C4Q 1.374(14) . ?
C4Q C5Q 1.360(15) . ?
C5Q C6Q 1.373(15) . ?
C8Q C9Q 1.510(14) . ?
C9Q C10Q 1.508(15) . ?
C9Q C11Q 1.514(15) . ?
Mn7R O1R 1.860(6) . ?
Mn7R O3R 1.900(6) . ?
Mn7R N1R 1.932(8) . ?
Mn7R O4R 2.268(7) . ?
S1R O4R 1.478(8) . ?
S1R C13R 1.786(13) . ?
S1R C12R 1.790(14) . ?
O1R C1R 1.317(11) . ?
O2R C7R 1.278(10) . ?
O2R Mn8S 1.973(6) . ?
O3R C8R 1.306(11) . ?
N1R C7R 1.332(12) . ?
N1R N2R 1.415(9) . ?
N2R C8R 1.295(12) . ?
N2R Mn8S 2.282(8) . ?
C1R C6R 1.392(12) . ?
C1R C2R 1.405(13) . ?
C2R C3R 1.390(13) . ?
C2R C7R 1.461(12) . ?
C3R C4R 1.368(13) . ?
C4R C5R 1.389(14) . ?
C5R C6R 1.356(14) . ?
C8R C9R 1.495(13) . ?
C9R C11R 1.517(14) . ?
C9R C10R 1.535(15) . ?
Mn8S O1S 1.838(6) . ?
Mn8S O3S 1.909(6) . ?
Mn8S N1S 1.944(7) . ?
Mn8S O4S 2.247(7) . ?
S11S O4S 1.548(8) . ?
S11S C12S 1.752(16) . ?
S11S C13S 1.792(15) . ?
S12S O4S 1.33(3) . ?
S12S C12S 1.64(3) . ?
S12S C13S 1.83(3) . ?
O1S C1S 1.340(11) . ?
O2S C7S 1.284(10) . ?
O3S C8S 1.313(11) . ?
N1S C7S 1.306(11) . ?
N1S N2S 1.394(10) . ?
N2S C8S 1.289(12) . ?
C1S C6S 1.389(12) . ?
C1S C2S 1.407(12) . ?
C2S C3S 1.384(12) . ?
C2S C7S 1.464(11) . ?
C3S C4S 1.367(13) . ?
C4S C5S 1.397(13) . ?
C5S C6S 1.351(13) . ?
C8S C9S 1.500(14) . ?
C9S C10S 1.520(15) . ?
C9S C11S 1.524(17) . ?
S11Z O1Z 1.522(10) . ?
S11Z C1Z 1.746(17) . ?
S11Z C2Z 1.833(16) . ?
S12Z C1Z 1.34(2) . ?
S12Z O1Z 1.674(16) . ?
S12Z C2Z 1.72(2) . ?
S2Z O2Z 1.477(12) . ?
S2Z C3Z 1.745(19) . ?
S2Z C4Z 1.774(18) . ?
S31Z O3Z 1.502(13) . ?
S31Z C5Z 1.78(2) . ?
S31Z C6Z 1.829(16) . ?
S32Z C6Z 1.68(4) . ?
S32Z O3Z 1.76(4) . ?
S32Z C5Z 2.07(4) . ?
S4Z O4Z 1.496(10) . ?
S4Z C7Z 1.764(15) . ?
S4Z C8Z 1.767(15) . ?
S5Z O5Z 1.484(11) . ?
S5Z C10Z 1.74(2) . ?
S5Z C9Z 1.752(17) . ?
S61Z O6Z 1.472(14) . ?
S61Z C11Z 1.75(3) . ?
S61Z C12Z 1.85(2) . ?
S62Z C11Z 1.13(3) . ?
S62Z O6Z 1.930(17) . ?
S62Z C12Z 2.05(2) . ?
S7Z O7Z 1.475(11) . ?
S7Z C13Z 1.787(18) . ?
S7Z C14Z 1.818(18) . ?
S81Z O8Z 1.411(16) . ?
S81Z C15Z 1.726(18) . ?
S81Z C16Z 1.84(2) . ?
S82Z O8Z 1.57(2) . ?
S82Z C16Z 1.69(2) . ?
S82Z C15Z 1.73(2) . ?
S91Z O9Z 1.454(9) . ?
S91Z C17Z 1.69(2) . ?
S91Z C18Z 1.759(14) . ?
S92Z O9Z 1.507(13) . ?
S92Z C17Z 1.56(2) . ?
S92Z C18Z 1.777(17) . ?
S101 O10Z 1.532(18) . ?
S101 C19Z 1.74(2) . ?
S101 C20Z 1.74(3) . ?
S102 C19Z 1.38(5) . ?
S102 C20Z 2.03(5) . ?
S111 O11Z 1.50(2) . ?
S111 C22Z 1.71(3) . ?
S111 C21Z 1.75(2) . ?
S112 C22Z 1.39(4) . ?
S112 O11Z 1.97(4) . ?
S112 C21Z 1.99(4) . ?
S121 O12Z 1.38(2) . ?
S121 C24Z 1.78(2) . ?
S121 C23Z 1.95(4) . ?
S131 O13Z 1.448(19) . ?
S131 C26Z 1.70(2) . ?
S131 C25Z 1.91(2) . ?
S132 C25Z 1.60(3) . ?
S132 O13Z 1.67(3) . ?
S132 C26Z 1.86(3) . ?
S141 O14Z 1.375(16) . ?
S141 C28Z 1.77(2) . ?
S141 C27Z 1.818(16) . ?
S142 O14Z 1.300(17) . ?
S142 C28Z 1.72(2) . ?
S142 C27Z 1.892(19) . ?
S151 O15Z 1.479(17) . ?
S151 C29Z 1.744(16) . ?
S151 C30Z 1.786(17) . ?
S152 C29Z 1.72(5) . ?
S152 O15Z 1.73(5) . ?
S152 C30Z 1.96(5) . ?
S161 O161 1.484(17) . ?
S161 C31Z 1.722(18) . ?
S161 C32Z 1.863(16) . ?
S161 O162 1.96(3) . ?
S162 O162 1.37(3) . ?
S162 C31Z 1.580(19) . ?
S162 O161 1.76(2) . ?
S162 C32Z 1.869(19) . ?
O161 O162 0.93(3) . ?
O7 C7 1.48(2) . ?
O8 C8 1.36(2) . ?
